data_4334613
loop_
_publ_author_name
'Yang Chen'
'Elzbieta Trzop'
'Anna Makal'
'Jesse D. Sokolow'
'Philip Coppens'

_publ_contact_author_address
;         
Chemistry Department, University at Buffalo, SUNY, 
Buffalo, New York 14260-3000, 
United States.
;
_publ_contact_author_email coppens@buffalo.edu
_publ_contact_author_fax 1-716-645-6948
_publ_contact_author_name 'Philip Coppens'
_publ_contact_author_phone 1-716-645-4273
_publ_section_title
;
 Nanosized Alkali-Metal-Doped Ethoxotitanate Clusters
;
_journal_name_full 'Inorganic Chemistry'
_journal_page_first 4750
_journal_page_last 4752
_journal_paper_doi 10.1021/ic302692d
_journal_volume 52
_journal_year 2013
_chemical_formula_moiety 'C88 H220 O78 Ti28'
_chemical_formula_sum 'C88 H220 O78 Ti28'
_chemical_formula_weight 3878.38
_chemical_name_systematic
; 
 ? 
;
_space_group_IT_number 15
_symmetry_cell_setting monoclinic
_symmetry_space_group_name_Hall '-C 2yc'
_symmetry_space_group_name_H-M 'C 1 2/c 1'
_atom_sites_solution_hydrogens geom
_atom_sites_solution_primary direct
_atom_sites_solution_secondary difmap
_audit_creation_method SHELXL-97
_cell_angle_alpha 90.00
_cell_angle_beta 126.50(3)
_cell_angle_gamma 90.00
_cell_formula_units_Z 4
_cell_length_a 35.991(8)
_cell_length_b 25.464(10)
_cell_length_c 22.218(4)
_cell_measurement_reflns_used 8783
_cell_measurement_temperature 90(2)
_cell_measurement_theta_max 26.41
_cell_measurement_theta_min 1.22
_cell_volume 16368(10)
_computing_cell_refinement 'Bruker SAINT'
_computing_data_collection 'Bruker APEX2'
_computing_data_reduction 'Bruker SAINT'
_computing_molecular_graphics
;
O. V. Dolomanov, L. J. Bourhis, R. J. Gildea, J. A. K. Howard and H. Puschmann,
OLEX2: a complete structure solution, refinement and analysis program.
J. Appl. Cryst. (2009). 42, 339-341.
;
_computing_publication_material
;
O. V. Dolomanov, L. J. Bourhis, R. J. Gildea, J. A. K. Howard and H. Puschmann,
OLEX2: a complete structure solution, refinement and analysis program.
J. Appl. Cryst. (2009). 42, 339-341.
;
_computing_structure_refinement 'SHELXL-97 (Sheldrick, 2008)'
_computing_structure_solution 'SHELXS-97 (Sheldrick, 2008)'
_diffrn_ambient_temperature 90(2)
_diffrn_measured_fraction_theta_full 1.000
_diffrn_measured_fraction_theta_max 0.997
_diffrn_measurement_device_type 'Bruker APEX-II CCD'
_diffrn_measurement_method \w
_diffrn_radiation_monochromator 'multi-layered optics'
_diffrn_radiation_source 'TXS rotating anode'
_diffrn_radiation_type MoK\a
_diffrn_radiation_wavelength 0.71073
_diffrn_reflns_av_R_equivalents 0.0997
_diffrn_reflns_av_sigmaI/netI 0.0807
_diffrn_reflns_limit_h_max 44
_diffrn_reflns_limit_h_min -44
_diffrn_reflns_limit_k_max 31
_diffrn_reflns_limit_k_min -31
_diffrn_reflns_limit_l_max 27
_diffrn_reflns_limit_l_min -27
_diffrn_reflns_number 152972
_diffrn_reflns_theta_full 25.00
_diffrn_reflns_theta_max 26.41
_diffrn_reflns_theta_min 1.22
_exptl_absorpt_coefficient_mu 1.363
_exptl_absorpt_correction_T_max 0.9603
_exptl_absorpt_correction_T_min 0.8988
_exptl_absorpt_correction_type multi-scan
_exptl_absorpt_process_details sadabs
_exptl_crystal_colour colorless
_exptl_crystal_density_diffrn 1.570
_exptl_crystal_description 'cut block'
_exptl_crystal_F_000 7952
_exptl_crystal_size_max 0.08
_exptl_crystal_size_mid 0.03
_exptl_crystal_size_min 0.03
_platon_squeeze_details
;
The unit cell contains 7 disordered solvent molecules, most likely ethanol, 
which have been treated as a diffuse contribution to the overall scattering 
without specific atom positions by SQUEEZE/PLATON.
;
_refine_diff_density_max 0.776
_refine_diff_density_min -0.686
_refine_diff_density_rms 0.097
_refine_ls_extinction_method none
_refine_ls_goodness_of_fit_ref 1.068
_refine_ls_hydrogen_treatment constr
_refine_ls_matrix_type full
_refine_ls_number_parameters 944
_refine_ls_number_reflns 16767
_refine_ls_number_restraints 304
_refine_ls_restrained_S_all 1.069
_refine_ls_R_factor_all 0.1391
_refine_ls_R_factor_gt 0.0723
_refine_ls_shift/su_max 0.065
_refine_ls_shift/su_mean 0.002
_refine_ls_structure_factor_coef Fsqd
_refine_ls_weighting_details 'calc w=1/[\s^2^(Fo^2^)+(0.0818P)^2^+16.8969P] where P=(Fo^2^+2Fc^2^)/3'
_refine_ls_weighting_scheme calc
_refine_ls_wR_factor_gt 0.1577
_refine_ls_wR_factor_ref 0.1829
_reflns_number_gt 9706
_reflns_number_total 16767
_reflns_threshold_expression >2sigma(I)
_cod_data_source_file ic302692d_si_002_3.cif
_cod_data_source_block Ti28
_cod_database_code 4334613

loop_
_symmetry_equiv_pos_as_xyz
'x, y, z'
'-x, y, -z+1/2'
'x+1/2, y+1/2, z'
'-x+1/2, y+1/2, -z+1/2'
'-x, -y, -z'
'x, -y, z-1/2'
'-x+1/2, -y+1/2, -z'
'x+1/2, -y+1/2, z-1/2'

loop_
_atom_site_label
_atom_site_type_symbol
_atom_site_fract_x
_atom_site_fract_y
_atom_site_fract_z
_atom_site_U_iso_or_equiv
_atom_site_adp_type
_atom_site_occupancy
_atom_site_symmetry_multiplicity
_atom_site_calc_flag
_atom_site_refinement_flags
_atom_site_disorder_assembly
_atom_site_disorder_group
Ti1 Ti 0.73144(3) 0.23504(4) 0.54064(5) 0.0281(2) Uani 1 1 d . . .
Ti2 Ti 0.72600(4) 0.30265(4) 0.64351(6) 0.0354(3) Uani 1 1 d . B .
Ti3 Ti 0.76418(4) 0.34773(4) 0.55203(6) 0.0365(3) Uani 1 1 d . . .
Ti4 Ti 0.77373(4) 0.17689(4) 0.71091(6) 0.0329(3) Uani 1 1 d . A .
Ti5 Ti 0.74067(4) 0.14795(4) 0.81639(6) 0.0416(3) Uani 1 1 d . A .
Ti6 Ti 0.67547(4) 0.18811(4) 0.65876(6) 0.0380(3) Uani 1 1 d . A .
Ti7 Ti 0.77774(4) 0.26484(4) 0.82451(6) 0.0403(3) Uani 1 1 d . A .
Ti8 Ti 0.69107(4) 0.12891(4) 0.52777(6) 0.0400(3) Uani 1 1 d . . .
Ti9 Ti 0.65806(4) 0.35700(5) 0.47852(7) 0.0467(3) Uani 1 1 d . . .
Ti10 Ti 0.69844(4) 0.39075(4) 0.39093(6) 0.0436(3) Uani 1 1 d . . .
Ti11 Ti 0.62422(4) 0.23862(5) 0.50495(6) 0.0441(3) Uani 1 1 d . A .
Ti12 Ti 0.63460(5) 0.15697(6) 0.74454(7) 0.0586(4) Uani 1 1 d . A .
Ti13 Ti 0.57320(4) 0.20147(7) 0.58031(7) 0.0644(4) Uani 1 1 d . A .
Ti14 Ti 0.58024(5) 0.12022(7) 0.47615(8) 0.0724(5) Uani 1 1 d . A .
O1 O 0.78331(12) 0.27414(13) 0.55796(19) 0.0292(8) Uani 1 1 d . . .
O2 O 0.75731(12) 0.23907(13) 0.64648(19) 0.0294(8) Uani 1 1 d . . .
O3 O 0.71194(13) 0.15023(14) 0.6327(2) 0.0348(9) Uani 1 1 d . . .
O4 O 0.70798(13) 0.30264(14) 0.5332(2) 0.0326(9) Uani 1 1 d . . .
O5 O 0.67348(13) 0.25600(14) 0.6113(2) 0.0354(9) Uani 1 1 d . . .
O6 O 0.67270(13) 0.20276(15) 0.5058(2) 0.0351(9) Uani 1 1 d . . .
O7 O 0.75367(13) 0.16519(13) 0.5535(2) 0.0324(9) Uani 1 1 d . . .
O8 O 0.68218(15) 0.36435(15) 0.5880(2) 0.0448(11) Uani 1 1 d . . .
O9 O 0.71106(15) 0.39550(15) 0.4910(2) 0.0433(11) Uani 1 1 d . . .
O10 O 0.78865(14) 0.19974(16) 0.8883(2) 0.0425(10) Uani 1 1 d . . .
O11 O 0.81662(13) 0.22386(15) 0.7971(2) 0.0366(9) Uani 1 1 d . . .
O12 O 0.77534(14) 0.34976(14) 0.6479(2) 0.0391(10) Uani 1 1 d DU . .
O13 O 0.77877(14) 0.12305(15) 0.7837(2) 0.0418(10) Uani 1 1 d D . .
O14 O 0.75286(15) 0.31066(14) 0.7386(2) 0.0416(10) Uani 1 1 d . . .
O15 O 0.73418(13) 0.20823(14) 0.7480(2) 0.0329(9) Uani 1 1 d . . .
O16 O 0.80889(14) 0.14117(15) 0.6946(2) 0.0396(10) Uani 1 1 d . . .
O17 O 0.69739(15) 0.18144(16) 0.8332(2) 0.0456(11) Uani 1 1 d . . .
O18 O 0.57792(15) 0.2599(2) 0.5249(2) 0.0580(13) Uani 1 1 d . . .
O19 O 0.61871(14) 0.29822(17) 0.4594(2) 0.0463(11) Uani 1 1 d . . .
O20 O 0.73814(17) 0.29361(16) 0.8392(2) 0.0487(11) Uani 1 1 d . . .
O21 O 0.64994(15) 0.34543(17) 0.3822(2) 0.0472(11) Uani 1 1 d . . .
O22 O 0.68163(14) 0.13281(16) 0.7251(2) 0.0445(11) Uani 1 1 d . . .
O23 O 0.62999(14) 0.21409(17) 0.6747(2) 0.0448(11) Uani 1 1 d . . .
O24 O 0.81172(15) 0.38143(15) 0.5642(2) 0.0449(11) Uani 1 1 d . . .
O25 O 0.74142(17) 0.07217(15) 0.5750(2) 0.0520(12) Uani 1 1 d . . .
O26 O 0.61956(14) 0.17290(17) 0.5618(2) 0.0470(11) Uani 1 1 d . . .
O27 O 0.75567(16) 0.09325(16) 0.8759(2) 0.0524(12) Uani 1 1 d . . .
O28 O 0.57919(17) 0.1391(2) 0.6402(3) 0.0695(15) Uani 1 1 d . . .
O29 O 0.60532(18) 0.1961(2) 0.7728(3) 0.0764(16) Uani 1 1 d DU . .
O30 O 0.57895(14) 0.1910(2) 0.4248(2) 0.0618(14) Uani 1 1 d . . .
O31 O 0.61839(18) 0.40961(19) 0.4474(3) 0.0648(14) Uani 1 1 d . . .
O32 O 0.63831(17) 0.10080(17) 0.4934(2) 0.0573(13) Uani 1 1 d . . .
O33 O 0.66438(18) 0.44795(17) 0.3463(3) 0.0622(14) Uani 1 1 d U . .
O34 O 0.82929(16) 0.29994(18) 0.8964(2) 0.0562(12) Uani 1 1 d DU . .
O35 O 0.52976(18) 0.2345(3) 0.5801(3) 0.092(2) Uani 1 1 d DU . .
O36 O 0.6329(2) 0.0956(2) 0.7800(3) 0.0821(17) Uani 1 1 d DU . .
O37 O 0.5851(2) 0.0653(3) 0.5311(3) 0.087(2) Uani 1 1 d . . .
O38 O 0.53432(17) 0.1576(3) 0.4888(3) 0.0835(18) Uani 1 1 d D . .
O39 O 0.5368(2) 0.0941(3) 0.3844(3) 0.110(2) Uani 1 1 d DU . .
C1 C 0.7080(3) 0.2049(3) 0.9013(3) 0.0503(17) Uani 1 1 d . A .
H1A H 0.6824 0.2285 0.8887 0.060 Uiso 1 1 calc R . .
H1B H 0.7364 0.2262 0.9252 0.060 Uiso 1 1 calc R . .
C2 C 0.8611(2) 0.2376(3) 0.8190(4) 0.0561(19) Uani 1 1 d . . .
H2A H 0.8729 0.2677 0.8540 0.067 Uiso 1 1 calc R . .
H2B H 0.8590 0.2486 0.7744 0.067 Uiso 1 1 calc R . .
C3 C 0.7946(3) 0.0705(2) 0.7911(4) 0.0553(19) Uani 0.75 1 d PDU A 1
H3A H 0.8103 0.0588 0.8434 0.066 Uiso 0.75 1 calc PR A 1
H3B H 0.8175 0.0696 0.7800 0.066 Uiso 0.75 1 calc PR A 1
C4 C 0.6939(3) 0.3168(3) 0.7957(4) 0.069(2) Uani 1 1 d . A .
H4A H 0.6715 0.2925 0.7929 0.083 Uiso 1 1 calc R . .
H4B H 0.6844 0.3222 0.7441 0.083 Uiso 1 1 calc R . .
C5 C 0.7601(3) 0.0453(3) 0.9113(4) 0.061(2) Uani 1 1 d . A .
H5A H 0.7545 0.0159 0.8777 0.074 Uiso 1 1 calc R . .
H5B H 0.7362 0.0435 0.9202 0.074 Uiso 1 1 calc R . .
C6 C 0.7148(3) 0.1633(3) 0.9557(4) 0.067(2) Uani 1 1 d . . .
H6A H 0.7216 0.1802 1.0009 0.101 Uiso 1 1 calc R A .
H6B H 0.7406 0.1404 0.9692 0.101 Uiso 1 1 calc R . .
H6C H 0.6866 0.1423 0.9323 0.101 Uiso 1 1 calc R . .
C7 C 0.6198(3) 0.3082(3) 0.3241(4) 0.066(2) Uani 1 1 d . . .
H7A H 0.6183 0.2757 0.3471 0.080 Uiso 1 1 calc R . .
H7B H 0.6328 0.2989 0.2967 0.080 Uiso 1 1 calc R . .
C8 C 0.6868(3) 0.4131(3) 0.6236(5) 0.078(3) Uani 1 1 d . . .
H8A H 0.6917 0.4416 0.5987 0.094 Uiso 1 1 calc R . .
H8B H 0.7142 0.4116 0.6766 0.094 Uiso 1 1 calc R . .
C9 C 0.8334(3) 0.1846(3) 0.9532(4) 0.062(2) Uani 1 1 d . . .
H9A H 0.8576 0.2017 0.9517 0.075 Uiso 1 1 calc R . .
H9B H 0.8371 0.1461 0.9527 0.075 Uiso 1 1 calc R . .
C10 C 0.8203(11) 0.3622(9) 0.718(2) 0.074(3) Uani 0.50 1 d PDU B 1
H10A H 0.8445 0.3405 0.7223 0.089 Uiso 0.50 1 calc PR B 1
H10B H 0.8196 0.3537 0.7609 0.089 Uiso 0.50 1 calc PR B 1
C11 C 0.5572(3) 0.1985(4) 0.3468(4) 0.081(3) Uani 1 1 d . A .
H11A H 0.5559 0.2366 0.3364 0.098 Uiso 1 1 calc R . .
H11B H 0.5251 0.1852 0.3177 0.098 Uiso 1 1 calc R . .
C12 C 0.8055(3) 0.0392(3) 0.9823(5) 0.080(3) Uani 1 1 d . . .
H12A H 0.8069 0.0057 1.0053 0.121 Uiso 1 1 calc R A .
H12B H 0.8112 0.0681 1.0158 0.121 Uiso 1 1 calc R . .
H12C H 0.8292 0.0395 0.9735 0.121 Uiso 1 1 calc R . .
C13 C 0.7328(4) 0.0193(3) 0.5395(6) 0.095(3) Uani 1 1 d . . .
H13A H 0.7210 0.0244 0.4867 0.114 Uiso 1 1 calc R . .
H13B H 0.7628 0.0007 0.5651 0.114 Uiso 1 1 calc R . .
C14 C 0.5646(3) 0.3138(4) 0.5214(6) 0.091(3) Uani 1 1 d . . .
H14A H 0.5569 0.3191 0.5569 0.109 Uiso 1 1 calc R . .
H14B H 0.5911 0.3369 0.5370 0.109 Uiso 1 1 calc R . .
C15 C 0.6456(4) 0.4247(4) 0.6202(7) 0.132(4) Uani 1 1 d . . .
H15A H 0.6498 0.4582 0.6453 0.198 Uiso 1 1 calc R . .
H15B H 0.6409 0.3966 0.6452 0.198 Uiso 1 1 calc R . .
H15C H 0.6185 0.4269 0.5677 0.198 Uiso 1 1 calc R . .
C16 C 0.8398(3) 0.1996(4) 1.0228(4) 0.090(3) Uani 1 1 d . . .
H16A H 0.8702 0.1877 1.0660 0.136 Uiso 1 1 calc R . .
H16B H 0.8156 0.1832 1.0241 0.136 Uiso 1 1 calc R . .
H16C H 0.8378 0.2379 1.0247 0.136 Uiso 1 1 calc R . .
C17 C 0.8936(3) 0.1931(4) 0.8557(5) 0.106(3) Uani 1 1 d . . .
H17A H 0.9241 0.2038 0.8702 0.159 Uiso 1 1 calc R . .
H17B H 0.8823 0.1635 0.8208 0.159 Uiso 1 1 calc R . .
H17C H 0.8961 0.1825 0.9003 0.159 Uiso 1 1 calc R . .
C18 C 0.7555(4) 0.0329(3) 0.7390(5) 0.068(3) Uani 0.75 1 d PDU A 1
H18A H 0.7679 -0.0026 0.7460 0.102 Uiso 0.75 1 calc PR A 1
H18B H 0.7402 0.0440 0.6870 0.102 Uiso 0.75 1 calc PR A 1
H18C H 0.7330 0.0332 0.7505 0.102 Uiso 0.75 1 calc PR A 1
C19 C 0.8311(7) 0.3488(8) 0.9291(14) 0.086(4) Uani 0.50 1 d PDU A 1
H19A H 0.8055 0.3502 0.9340 0.103 Uiso 0.50 1 calc PR A 1
H19B H 0.8264 0.3776 0.8953 0.103 Uiso 0.50 1 calc PR A 1
C20 C 0.5443(3) 0.0992(4) 0.6184(6) 0.111(4) Uani 1 1 d . A .
H20A H 0.5596 0.0668 0.6475 0.133 Uiso 1 1 calc R . .
H20B H 0.5279 0.0908 0.5647 0.133 Uiso 1 1 calc R . .
C21 C 0.6922(4) 0.3670(4) 0.8254(6) 0.132(5) Uani 1 1 d . . .
H21A H 0.6607 0.3810 0.7933 0.198 Uiso 1 1 calc R A .
H21B H 0.7135 0.3917 0.8267 0.198 Uiso 1 1 calc R . .
H21C H 0.7012 0.3619 0.8762 0.198 Uiso 1 1 calc R . .
C22 C 0.5835(3) 0.1700(4) 0.3216(5) 0.099(3) Uani 1 1 d . . .
H22A H 0.5682 0.1766 0.2682 0.148 Uiso 1 1 calc R A .
H22B H 0.5838 0.1322 0.3300 0.148 Uiso 1 1 calc R . .
H22C H 0.6154 0.1831 0.3505 0.148 Uiso 1 1 calc R . .
C23 C 0.7021(4) -0.0126(3) 0.5407(6) 0.113(4) Uani 1 1 d . . .
H23A H 0.6987 -0.0461 0.5162 0.169 Uiso 1 1 calc R . .
H23B H 0.6719 0.0048 0.5142 0.169 Uiso 1 1 calc R . .
H23C H 0.7138 -0.0191 0.5927 0.169 Uiso 1 1 calc R . .
C24 C 0.5897(3) 0.4514(4) 0.4104(7) 0.140(5) Uani 1 1 d . . .
H24A H 0.6019 0.4720 0.3879 0.168 Uiso 1 1 calc R . .
H24B H 0.5910 0.4743 0.4477 0.168 Uiso 1 1 calc R . .
C25 C 0.4862(4) 0.1803(5) 0.4217(7) 0.090(4) Uani 0.75 1 d PDU A 1
H25A H 0.4797 0.2137 0.4365 0.108 Uiso 0.75 1 calc PR A 1
H25B H 0.4866 0.1872 0.3782 0.108 Uiso 0.75 1 calc PR A 1
C26 C 0.6465(4) 0.4923(4) 0.3006(6) 0.120(4) Uani 1 1 d DU . .
H26A H 0.6683 0.5034 0.2897 0.144 Uiso 1 1 calc R . .
H26B H 0.6446 0.5212 0.3284 0.144 Uiso 1 1 calc R . .
C27 C 0.6136(5) 0.0307(5) 0.5842(7) 0.124(4) Uani 1 1 d . A .
H27A H 0.6250 0.0444 0.6342 0.149 Uiso 1 1 calc R . .
H27B H 0.6405 0.0240 0.5838 0.149 Uiso 1 1 calc R . .
C28 C 0.5729(3) 0.3293(5) 0.2709(5) 0.136(5) Uani 1 1 d . . .
H28A H 0.5535 0.3031 0.2320 0.204 Uiso 1 1 calc R . .
H28B H 0.5742 0.3612 0.2477 0.204 Uiso 1 1 calc R . .
H28C H 0.5596 0.3375 0.2975 0.204 Uiso 1 1 calc R . .
C29 C 0.5133(7) 0.0431(7) 0.353(2) 0.149(4) Uani 0.75 1 d PDU A 1
H29A H 0.5059 0.0271 0.3854 0.179 Uiso 0.75 1 calc PR A 1
H29B H 0.4843 0.0478 0.3023 0.179 Uiso 0.75 1 calc PR A 1
C30 C 0.5262(4) 0.3281(5) 0.4485(8) 0.152(5) Uani 1 1 d . . .
H30A H 0.5190 0.3653 0.4482 0.227 Uiso 1 1 calc R . .
H30B H 0.4995 0.3066 0.4339 0.227 Uiso 1 1 calc R . .
H30C H 0.5336 0.3225 0.4131 0.227 Uiso 1 1 calc R . .
C31 C 0.5099(4) 0.1166(5) 0.6310(7) 0.147(5) Uani 1 1 d . . .
H31A H 0.4869 0.0888 0.6150 0.221 Uiso 1 1 calc R A .
H31B H 0.4944 0.1485 0.6020 0.221 Uiso 1 1 calc R . .
H31C H 0.5257 0.1238 0.6844 0.221 Uiso 1 1 calc R . .
C32 C 0.5436(4) 0.4401(5) 0.3544(8) 0.167(6) Uani 1 1 d . . .
H32A H 0.5267 0.4728 0.3307 0.250 Uiso 1 1 calc R . .
H32B H 0.5302 0.4220 0.3763 0.250 Uiso 1 1 calc R . .
H32C H 0.5415 0.4174 0.3169 0.250 Uiso 1 1 calc R . .
C33 C 0.4506(5) 0.1410(7) 0.4019(10) 0.124(6) Uani 0.75 1 d PDU A 1
H33A H 0.4202 0.1542 0.3603 0.186 Uiso 0.75 1 calc PR A 1
H33B H 0.4506 0.1344 0.4454 0.186 Uiso 0.75 1 calc PR A 1
H33C H 0.4573 0.1083 0.3869 0.186 Uiso 0.75 1 calc PR A 1
C34 C 0.8738(5) 0.3568(6) 1.0009(9) 0.071(4) Uani 0.50 1 d PDU A 1
H34A H 0.8995 0.3469 0.9992 0.107 Uiso 0.50 1 calc PR A 1
H34B H 0.8746 0.3352 1.0381 0.107 Uiso 0.50 1 calc PR A 1
H34C H 0.8767 0.3939 1.0147 0.107 Uiso 0.50 1 calc PR A 1
C35 C 0.4578(5) 0.2540(8) 0.5592(10) 0.173(8) Uani 0.75 1 d PDU A 1
H35A H 0.4400 0.2841 0.5570 0.260 Uiso 0.75 1 calc PR A 1
H35B H 0.4591 0.2267 0.5915 0.260 Uiso 0.75 1 calc PR A 1
H35C H 0.4429 0.2399 0.5087 0.260 Uiso 0.75 1 calc PR A 1
C36 C 0.6017(5) 0.4848(6) 0.2309(8) 0.210(8) Uani 1 1 d DU . .
H36A H 0.5916 0.5176 0.2022 0.315 Uiso 1 1 calc R . .
H36B H 0.5796 0.4748 0.2409 0.315 Uiso 1 1 calc R . .
H36C H 0.6034 0.4571 0.2021 0.315 Uiso 1 1 calc R . .
C37 C 0.8323(9) 0.4224(8) 0.7212(14) 0.129(9) Uani 0.50 1 d PDU B 1
H37A H 0.8579 0.4319 0.7726 0.194 Uiso 0.50 1 calc PR B 1
H37B H 0.8052 0.4437 0.7048 0.194 Uiso 0.50 1 calc PR B 1
H37C H 0.8414 0.4287 0.6881 0.194 Uiso 0.50 1 calc PR B 1
C38 C 0.5819(7) 0.1874(9) 0.8076(12) 0.116(6) Uani 0.50 1 d PDU A 1
H38A H 0.5685 0.1517 0.7960 0.139 Uiso 0.50 1 calc PR A 1
H38B H 0.6040 0.1912 0.8627 0.139 Uiso 0.50 1 calc PR A 1
C38' C 0.5915(8) 0.2501(7) 0.7696(13) 0.123(5) Uani 0.50 1 d PDU A 2
H38C H 0.6185 0.2735 0.8015 0.147 Uiso 0.50 1 calc PR A 2
H38D H 0.5720 0.2637 0.7176 0.147 Uiso 0.50 1 calc PR A 2
C39 C 0.6284(8) 0.0608(6) 0.8244(12) 0.110(4) Uani 0.50 1 d PDU A 2
H39A H 0.5981 0.0679 0.8144 0.131 Uiso 0.50 1 calc PR A 2
H39B H 0.6524 0.0701 0.8774 0.131 Uiso 0.50 1 calc PR A 2
C39' C 0.6365(8) 0.0418(6) 0.7780(11) 0.110(4) Uani 0.50 1 d PDU A 1
H39C H 0.6679 0.0306 0.7958 0.131 Uiso 0.50 1 calc PR A 1
H39D H 0.6132 0.0270 0.7277 0.131 Uiso 0.50 1 calc PR A 1
C40 C 0.5456(8) 0.2270(11) 0.7767(18) 0.158(9) Uani 0.50 1 d PDU A 1
H40A H 0.5153 0.2100 0.7438 0.236 Uiso 0.50 1 calc PR A 1
H40B H 0.5494 0.2527 0.7479 0.236 Uiso 0.50 1 calc PR A 1
H40C H 0.5476 0.2448 0.8176 0.236 Uiso 0.50 1 calc PR A 1
C41 C 0.5866(6) -0.0187(5) 0.5676(8) 0.200(8) Uani 1 1 d . . .
H41A H 0.6059 -0.0445 0.6072 0.300 Uiso 1 1 calc R A .
H41B H 0.5771 -0.0329 0.5194 0.300 Uiso 1 1 calc R . .
H41C H 0.5591 -0.0110 0.5654 0.300 Uiso 1 1 calc R . .
C42 C 0.5451(5) 0.0102(7) 0.3508(9) 0.154(4) Uani 0.75 1 d PDU A 1
H42A H 0.5313 -0.0245 0.3317 0.231 Uiso 0.75 1 calc PR A 1
H42B H 0.5739 0.0067 0.4014 0.231 Uiso 0.75 1 calc PR A 1
H42C H 0.5515 0.0262 0.3178 0.231 Uiso 0.75 1 calc PR A 1
C43 C 0.5050(5) 0.2710(8) 0.5898(12) 0.173(8) Uani 0.75 1 d PDU A 1
H43A H 0.5033 0.3043 0.5653 0.207 Uiso 0.75 1 calc PR A 1
H43B H 0.5219 0.2782 0.6440 0.207 Uiso 0.75 1 calc PR A 1
C44 C 0.6315(11) -0.0003(7) 0.8166(16) 0.134(6) Uani 0.50 1 d PDU A 2
H44A H 0.6636 -0.0100 0.8389 0.200 Uiso 0.50 1 calc PR A 2
H44B H 0.6119 -0.0100 0.7635 0.200 Uiso 0.50 1 calc PR A 2
H44C H 0.6210 -0.0189 0.8426 0.200 Uiso 0.50 1 calc PR A 2
C34A C 0.8601(7) 0.3830(7) 0.9256(13) 0.113(6) Uani 0.50 1 d PDU A 2
H34D H 0.8888 0.3701 0.9352 0.169 Uiso 0.50 1 calc PR A 2
H34E H 0.8668 0.4136 0.9573 0.169 Uiso 0.50 1 calc PR A 2
H34F H 0.8384 0.3930 0.8729 0.169 Uiso 0.50 1 calc PR A 2
C37A C 0.8069(8) 0.4207(9) 0.7379(13) 0.116(8) Uani 0.50 1 d PDU B 2
H37D H 0.8090 0.4500 0.7114 0.174 Uiso 0.50 1 calc PR B 2
H37E H 0.8288 0.4263 0.7920 0.174 Uiso 0.50 1 calc PR B 2
H37F H 0.7755 0.4187 0.7237 0.174 Uiso 0.50 1 calc PR B 2
C44A C 0.6259(12) 0.0283(10) 0.8356(16) 0.134(6) Uani 0.50 1 d PDU A 1
H44D H 0.5990 0.0051 0.8118 0.200 Uiso 0.50 1 calc PR A 1
H44E H 0.6195 0.0608 0.8516 0.200 Uiso 0.50 1 calc PR A 1
H44F H 0.6528 0.0107 0.8793 0.200 Uiso 0.50 1 calc PR A 1
C40A C 0.5657(8) 0.2430(10) 0.7990(16) 0.123(5) Uani 0.50 1 d PDU A 2
H40D H 0.5870 0.2401 0.8537 0.184 Uiso 0.50 1 calc PR A 2
H40E H 0.5473 0.2108 0.7783 0.184 Uiso 0.50 1 calc PR A 2
H40F H 0.5451 0.2731 0.7853 0.184 Uiso 0.50 1 calc PR A 2
C19A C 0.8415(10) 0.3454(8) 0.9412(16) 0.086(4) Uani 0.50 1 d PD A 2
H19C H 0.8135 0.3594 0.9342 0.103 Uiso 0.50 1 calc PR A 2
H19D H 0.8637 0.3354 0.9945 0.103 Uiso 0.50 1 calc PR A 2
C10A C 0.8191(11) 0.3676(10) 0.716(2) 0.074(3) Uani 0.50 1 d PDU B 2
H10C H 0.8424 0.3737 0.7068 0.089 Uiso 0.50 1 calc PR B 2
H10D H 0.8313 0.3414 0.7567 0.089 Uiso 0.50 1 calc PR B 2
C3A C 0.7946(3) 0.0705(2) 0.7911(4) 0.0553(19) Uani 0.25 1 d PDU A 2
H3AA H 0.7905 0.0598 0.7446 0.066 Uiso 0.25 1 calc PR A 2
H3AB H 0.7761 0.0465 0.7987 0.066 Uiso 0.25 1 calc PR A 2
C18A C 0.8453(8) 0.0665(13) 0.8572(16) 0.091(11) Uani 0.25 1 d PDU A 2
H18D H 0.8624 0.0960 0.8560 0.137 Uiso 0.25 1 calc PR A 2
H18E H 0.8580 0.0334 0.8541 0.137 Uiso 0.25 1 calc PR A 2
H18F H 0.8483 0.0674 0.9040 0.137 Uiso 0.25 1 calc PR A 2
C25A C 0.4886(10) 0.1280(16) 0.4537(19) 0.090(4) Uani 0.25 1 d PDU A 2
H25C H 0.4919 0.0897 0.4503 0.108 Uiso 0.25 1 calc PR A 2
H25D H 0.4746 0.1348 0.4801 0.108 Uiso 0.25 1 calc PR A 2
C33A C 0.4645(18) 0.153(3) 0.384(3) 0.124(6) Uani 0.25 1 d PU A 2
H33D H 0.4698 0.1907 0.3907 0.186 Uiso 0.25 1 calc PR A 2
H33E H 0.4314 0.1456 0.3558 0.186 Uiso 0.25 1 calc PR A 2
H33F H 0.4755 0.1393 0.3554 0.186 Uiso 0.25 1 calc PR A 2
C43A C 0.4825(8) 0.246(2) 0.535(3) 0.173(8) Uani 0.25 1 d PD A 2
H43C H 0.4656 0.2222 0.5461 0.207 Uiso 0.25 1 calc PR A 2
H43D H 0.4692 0.2424 0.4810 0.207 Uiso 0.25 1 calc PR A 2
C35A C 0.4809(18) 0.300(2) 0.554(3) 0.173(8) Uani 0.25 1 d PD A 2
H35D H 0.4802 0.3240 0.5187 0.260 Uiso 0.25 1 calc PR A 2
H35E H 0.5085 0.3077 0.6050 0.260 Uiso 0.25 1 calc PR A 2
H35F H 0.4532 0.3056 0.5520 0.260 Uiso 0.25 1 calc PR A 2
C29A C 0.5231(19) 0.0383(11) 0.364(6) 0.149(4) Uani 0.25 1 d PDU A 2
H29C H 0.5374 0.0234 0.3412 0.179 Uiso 0.25 1 calc PR A 2
H29D H 0.5336 0.0177 0.4094 0.179 Uiso 0.25 1 calc PR A 2
C42A C 0.4731(14) 0.036(2) 0.311(3) 0.154(4) Uani 0.25 1 d PDU A 2
H42D H 0.4619 0.0670 0.2788 0.231 Uiso 0.25 1 calc PR A 2
H42E H 0.4596 0.0354 0.3388 0.231 Uiso 0.25 1 calc PR A 2
H42F H 0.4641 0.0042 0.2808 0.231 Uiso 0.25 1 calc PR A 2

loop_
_atom_site_aniso_label
_atom_site_aniso_U_11
_atom_site_aniso_U_22
_atom_site_aniso_U_33
_atom_site_aniso_U_23
_atom_site_aniso_U_13
_atom_site_aniso_U_12
Ti1 0.0370(6) 0.0250(5) 0.0315(6) -0.0005(4) 0.0253(5) -0.0009(4)
Ti2 0.0546(7) 0.0300(6) 0.0375(6) 0.0021(5) 0.0360(6) 0.0034(5)
Ti3 0.0539(7) 0.0267(6) 0.0411(6) -0.0049(5) 0.0348(6) -0.0039(5)
Ti4 0.0445(6) 0.0322(6) 0.0331(6) 0.0032(5) 0.0293(5) 0.0028(5)
Ti5 0.0615(8) 0.0393(6) 0.0436(7) 0.0068(5) 0.0418(6) 0.0036(6)
Ti6 0.0441(7) 0.0435(7) 0.0396(6) 0.0020(5) 0.0319(6) -0.0026(5)
Ti7 0.0574(7) 0.0412(6) 0.0354(6) -0.0030(5) 0.0347(6) -0.0038(6)
Ti8 0.0576(8) 0.0350(6) 0.0422(7) -0.0060(5) 0.0377(6) -0.0147(5)
Ti9 0.0643(8) 0.0481(7) 0.0489(7) 0.0173(6) 0.0452(7) 0.0254(6)
Ti10 0.0697(8) 0.0322(6) 0.0507(7) 0.0105(5) 0.0476(7) 0.0150(6)
Ti11 0.0375(7) 0.0663(8) 0.0376(6) 0.0062(6) 0.0273(6) 0.0026(6)
Ti12 0.0672(9) 0.0753(9) 0.0610(9) 0.0013(7) 0.0532(8) -0.0093(7)
Ti13 0.0438(8) 0.1119(12) 0.0524(8) 0.0022(8) 0.0368(7) -0.0062(8)
Ti14 0.0687(9) 0.1105(12) 0.0565(9) -0.0271(8) 0.0472(8) -0.0512(9)
O1 0.038(2) 0.026(2) 0.031(2) -0.0030(16) 0.0243(19) -0.0034(17)
O2 0.040(2) 0.026(2) 0.032(2) -0.0011(16) 0.0270(19) -0.0030(17)
O3 0.048(2) 0.028(2) 0.038(2) 0.0008(17) 0.031(2) -0.0024(18)
O4 0.042(2) 0.034(2) 0.033(2) 0.0042(17) 0.029(2) 0.0041(18)
O5 0.039(2) 0.040(2) 0.037(2) 0.0019(18) 0.028(2) 0.0021(18)
O6 0.040(2) 0.041(2) 0.031(2) -0.0035(18) 0.026(2) -0.0070(19)
O7 0.048(2) 0.023(2) 0.035(2) -0.0005(16) 0.030(2) 0.0014(17)
O8 0.068(3) 0.037(2) 0.049(3) 0.007(2) 0.046(3) 0.015(2)
O9 0.074(3) 0.031(2) 0.052(3) 0.0046(19) 0.052(3) 0.008(2)
O10 0.053(3) 0.049(3) 0.032(2) 0.006(2) 0.029(2) 0.005(2)
O11 0.041(2) 0.042(2) 0.032(2) 0.0015(18) 0.024(2) -0.0019(19)
O12 0.061(3) 0.031(2) 0.035(2) -0.0076(18) 0.034(2) -0.008(2)
O13 0.064(3) 0.035(2) 0.046(3) 0.0086(19) 0.043(2) 0.008(2)
O14 0.065(3) 0.032(2) 0.043(2) -0.0060(18) 0.041(2) -0.006(2)
O15 0.046(2) 0.031(2) 0.034(2) 0.0009(17) 0.031(2) 0.0029(18)
O16 0.055(3) 0.037(2) 0.045(2) 0.0129(19) 0.039(2) 0.014(2)
O17 0.059(3) 0.052(3) 0.045(3) 0.001(2) 0.042(2) -0.001(2)
O18 0.043(3) 0.093(4) 0.050(3) 0.013(3) 0.034(2) 0.013(3)
O19 0.038(2) 0.069(3) 0.042(2) 0.015(2) 0.029(2) 0.018(2)
O20 0.072(3) 0.044(3) 0.050(3) 0.006(2) 0.047(3) 0.008(2)
O21 0.057(3) 0.058(3) 0.043(3) 0.016(2) 0.039(2) 0.019(2)
O22 0.058(3) 0.047(3) 0.052(3) 0.003(2) 0.045(2) -0.006(2)
O23 0.047(3) 0.061(3) 0.043(3) 0.010(2) 0.036(2) 0.005(2)
O24 0.070(3) 0.033(2) 0.048(3) -0.0146(19) 0.044(2) -0.019(2)
O25 0.091(4) 0.026(2) 0.069(3) 0.001(2) 0.064(3) -0.003(2)
O26 0.046(3) 0.064(3) 0.045(3) -0.008(2) 0.034(2) -0.013(2)
O27 0.076(3) 0.047(3) 0.057(3) 0.013(2) 0.052(3) 0.006(2)
O28 0.067(3) 0.098(4) 0.072(3) -0.011(3) 0.056(3) -0.026(3)
O29 0.073(4) 0.124(5) 0.056(3) 0.004(3) 0.051(3) -0.002(3)
O30 0.042(3) 0.112(4) 0.038(3) -0.009(3) 0.026(2) -0.024(3)
O31 0.086(4) 0.069(3) 0.073(3) 0.035(3) 0.065(3) 0.044(3)
O32 0.080(3) 0.054(3) 0.054(3) -0.018(2) 0.049(3) -0.034(3)
O33 0.103(4) 0.048(3) 0.070(3) 0.025(2) 0.071(3) 0.035(3)
O34 0.074(3) 0.067(3) 0.043(3) -0.012(2) 0.043(3) -0.016(3)
O35 0.057(3) 0.172(6) 0.074(4) 0.033(4) 0.055(3) 0.031(4)
O36 0.100(4) 0.089(4) 0.097(4) 0.007(3) 0.081(4) -0.025(3)
O37 0.111(5) 0.109(5) 0.079(4) -0.033(4) 0.077(4) -0.066(4)
O38 0.050(3) 0.153(6) 0.057(3) -0.017(3) 0.037(3) -0.037(3)
O39 0.087(4) 0.183(6) 0.080(4) -0.050(4) 0.061(4) -0.082(4)
C1 0.072(5) 0.054(4) 0.045(4) 0.004(3) 0.046(4) 0.001(4)
C2 0.045(4) 0.072(5) 0.054(4) -0.020(4) 0.030(4) -0.009(4)
C3 0.095(6) 0.042(4) 0.062(5) 0.011(3) 0.065(5) 0.011(4)
C4 0.109(7) 0.067(5) 0.071(5) 0.013(4) 0.075(6) 0.012(5)
C5 0.087(6) 0.057(5) 0.059(5) 0.017(4) 0.054(5) 0.002(4)
C6 0.099(6) 0.069(5) 0.062(5) 0.004(4) 0.064(5) -0.004(4)
C7 0.067(5) 0.106(6) 0.040(4) -0.013(4) 0.039(4) -0.022(5)
C8 0.128(8) 0.048(5) 0.094(6) 0.011(4) 0.085(6) 0.037(5)
C9 0.079(6) 0.066(5) 0.044(4) 0.003(4) 0.038(4) -0.004(4)
C10 0.090(5) 0.082(5) 0.061(4) 0.000(5) 0.050(4) -0.014(4)
C11 0.057(5) 0.145(8) 0.041(4) -0.003(5) 0.028(4) -0.022(5)
C12 0.113(7) 0.068(6) 0.080(6) 0.025(5) 0.069(6) 0.017(5)
C13 0.156(9) 0.041(5) 0.131(8) -0.003(5) 0.108(8) -0.001(5)
C14 0.085(7) 0.113(8) 0.122(9) -0.003(7) 0.088(7) -0.001(6)
C15 0.196(13) 0.094(8) 0.186(12) -0.014(8) 0.157(11) 0.015(8)
C16 0.082(6) 0.134(8) 0.059(5) 0.005(5) 0.044(5) -0.005(6)
C17 0.083(7) 0.152(10) 0.089(7) -0.015(7) 0.054(6) 0.007(7)
C18 0.133(9) 0.034(5) 0.064(6) 0.004(4) 0.073(7) 0.003(5)
C19 0.091(10) 0.107(7) 0.086(8) -0.060(7) 0.066(8) -0.052(7)
C20 0.107(8) 0.157(10) 0.104(8) -0.026(7) 0.083(7) -0.064(7)
C21 0.143(10) 0.090(8) 0.102(8) -0.025(6) 0.039(7) 0.048(7)
C22 0.081(6) 0.166(10) 0.062(6) -0.022(6) 0.049(5) -0.046(7)
C23 0.204(12) 0.054(5) 0.145(9) -0.021(6) 0.139(10) -0.037(7)
C24 0.060(7) 0.082(7) 0.199(13) 0.023(8) 0.034(8) 0.035(6)
C25 0.071(8) 0.129(10) 0.086(8) -0.011(7) 0.055(7) -0.020(7)
C26 0.149(9) 0.078(7) 0.148(10) 0.063(7) 0.096(8) 0.057(7)
C27 0.168(12) 0.147(12) 0.126(10) -0.008(9) 0.124(10) -0.039(10)
C28 0.069(7) 0.257(16) 0.060(6) -0.005(8) 0.026(6) 0.010(8)
C29 0.120(8) 0.214(7) 0.131(7) -0.101(6) 0.084(6) -0.082(6)
C30 0.123(10) 0.156(12) 0.202(15) 0.073(11) 0.111(11) 0.076(9)
C31 0.134(10) 0.200(13) 0.187(12) -0.068(10) 0.139(10) -0.084(9)
C32 0.106(10) 0.128(11) 0.202(15) 0.040(10) 0.057(10) 0.061(9)
C33 0.069(9) 0.184(15) 0.140(13) -0.039(11) 0.073(9) -0.027(9)
C34 0.071(9) 0.066(10) 0.084(10) -0.032(8) 0.049(8) -0.002(8)
C35 0.100(10) 0.28(2) 0.192(16) 0.043(16) 0.116(12) 0.055(12)
C36 0.154(12) 0.28(2) 0.165(12) 0.139(13) 0.076(8) 0.110(12)
C37 0.129(15) 0.067(9) 0.130(16) -0.049(10) 0.043(11) -0.027(10)
C38 0.109(9) 0.157(11) 0.124(10) -0.010(8) 0.092(8) 0.006(7)
C38' 0.109(9) 0.152(8) 0.126(9) -0.017(7) 0.079(7) 0.016(7)
C39 0.142(8) 0.086(6) 0.105(8) 0.028(6) 0.075(6) -0.033(7)
C39' 0.142(8) 0.086(6) 0.105(8) 0.028(6) 0.075(6) -0.033(7)
C40 0.110(13) 0.197(16) 0.174(16) -0.033(13) 0.089(11) 0.016(11)
C41 0.34(2) 0.127(12) 0.150(13) -0.018(10) 0.152(15) -0.051(14)
C42 0.119(9) 0.223(9) 0.136(9) -0.078(8) 0.085(7) -0.068(8)
C43 0.110(11) 0.201(17) 0.26(2) 0.060(14) 0.136(13) 0.072(11)
C44 0.181(12) 0.100(8) 0.138(12) 0.016(11) 0.105(10) -0.021(13)
C34A 0.124(14) 0.088(13) 0.129(14) -0.020(11) 0.077(12) -0.016(11)
C37A 0.123(15) 0.093(13) 0.099(13) -0.027(11) 0.048(12) -0.022(12)
C44A 0.181(12) 0.100(8) 0.138(12) 0.016(11) 0.105(10) -0.021(13)
C40A 0.109(9) 0.152(8) 0.126(9) -0.017(7) 0.079(7) 0.016(7)
C19A 0.091(10) 0.107(7) 0.086(8) -0.060(7) 0.066(8) -0.052(7)
C10A 0.090(5) 0.082(5) 0.061(4) 0.000(5) 0.050(4) -0.014(4)
C3A 0.095(6) 0.042(4) 0.062(5) 0.011(3) 0.065(5) 0.011(4)
C18A 0.102(19) 0.074(17) 0.101(18) 0.002(14) 0.062(15) 0.018(14)
C25A 0.071(8) 0.129(10) 0.086(8) -0.011(7) 0.055(7) -0.020(7)
C33A 0.069(9) 0.184(15) 0.140(13) -0.039(11) 0.073(9) -0.027(9)
C43A 0.110(11) 0.201(17) 0.26(2) 0.060(14) 0.136(13) 0.072(11)
C35A 0.100(10) 0.28(2) 0.192(16) 0.043(16) 0.116(12) 0.055(12)
C29A 0.120(8) 0.214(7) 0.131(7) -0.101(6) 0.084(6) -0.082(6)
C42A 0.119(9) 0.223(9) 0.136(9) -0.078(8) 0.085(7) -0.068(8)

loop_
_atom_type_symbol
_atom_type_description
_atom_type_scat_dispersion_real
_atom_type_scat_dispersion_imag
_atom_type_scat_source
O O 0.0106 0.0060 'International Tables Vol C Tables 4.2.6.8 and 6.1.1.4'
Ti Ti 0.2776 0.4457 'International Tables Vol C Tables 4.2.6.8 and 6.1.1.4'
C C 0.0033 0.0016 'International Tables Vol C Tables 4.2.6.8 and 6.1.1.4'
H H 0.0000 0.0000 'International Tables Vol C Tables 4.2.6.8 and 6.1.1.4'

loop_
_geom_angle_atom_site_label_1
_geom_angle_atom_site_label_2
_geom_angle_atom_site_label_3
_geom_angle
_geom_angle_site_symmetry_1
_geom_angle_site_symmetry_3
O4 Ti1 O7 175.10(16) . .
O4 Ti1 O1 101.82(15) . 7_656
O7 Ti1 O1 82.24(15) . 7_656
O4 Ti1 O1 82.92(16) . .
O7 Ti1 O1 100.43(16) . .
O1 Ti1 O1 82.57(16) 7_656 .
O4 Ti1 O6 91.53(17) . .
O7 Ti1 O6 85.71(17) . .
O1 Ti1 O6 89.82(15) 7_656 .
O1 Ti1 O6 169.43(16) . .
O4 Ti1 O2 85.67(15) . .
O7 Ti1 O2 90.66(15) . .
O1 Ti1 O2 169.52(16) 7_656 .
O1 Ti1 O2 91.20(15) . .
O6 Ti1 O2 97.36(15) . .
O4 Ti1 Ti1 93.10(11) . 7_656
O7 Ti1 Ti1 91.77(12) . 7_656
O1 Ti1 Ti1 41.35(11) 7_656 7_656
O1 Ti1 Ti1 41.22(10) . 7_656
O6 Ti1 Ti1 130.76(12) . 7_656
O2 Ti1 Ti1 131.87(12) . 7_656
O4 Ti1 Ti2 45.77(11) . .
O7 Ti1 Ti2 130.05(12) . .
O1 Ti1 Ti2 147.57(11) 7_656 .
O1 Ti1 Ti2 92.64(11) . .
O6 Ti1 Ti2 89.87(11) . .
O2 Ti1 Ti2 40.67(11) . .
Ti1 Ti1 Ti2 126.27(6) 7_656 .
O4 Ti1 Ti8 130.47(12) . .
O7 Ti1 Ti8 46.23(12) . .
O1 Ti1 Ti8 89.55(11) 7_656 .
O1 Ti1 Ti8 146.60(11) . .
O6 Ti1 Ti8 39.89(12) . .
O2 Ti1 Ti8 91.09(11) . .
Ti1 Ti1 Ti8 123.43(5) 7_656 .
Ti2 Ti1 Ti8 110.29(4) . .
O4 Ti1 Ti3 141.55(12) . 7_656
O7 Ti1 Ti3 42.30(11) . 7_656
O1 Ti1 Ti3 40.00(10) 7_656 7_656
O1 Ti1 Ti3 93.40(11) . 7_656
O6 Ti1 Ti3 85.34(11) . 7_656
O2 Ti1 Ti3 132.75(11) . 7_656
Ti1 Ti1 Ti3 61.99(4) 7_656 7_656
Ti2 Ti1 Ti3 171.22(4) . 7_656
Ti8 Ti1 Ti3 61.60(4) . 7_656
O4 Ti1 Ti3 43.83(12) . .
O7 Ti1 Ti3 139.41(12) . .
O1 Ti1 Ti3 92.28(11) 7_656 .
O1 Ti1 Ti3 39.09(10) . .
O6 Ti1 Ti3 134.67(12) . .
O2 Ti1 Ti3 88.09(11) . .
Ti1 Ti1 Ti3 60.62(4) 7_656 .
Ti2 Ti1 Ti3 65.73(4) . .
Ti8 Ti1 Ti3 174.29(5) . .
Ti3 Ti1 Ti3 122.61(4) 7_656 .
O14 Ti2 O2 99.44(17) . .
O14 Ti2 O5 103.42(17) . .
O2 Ti2 O5 85.53(15) . .
O14 Ti2 O8 108.45(18) . .
O2 Ti2 O8 151.93(16) . .
O5 Ti2 O8 90.87(17) . .
O14 Ti2 O12 91.91(17) . .
O2 Ti2 O12 90.97(15) . .
O5 Ti2 O12 164.63(15) . .
O8 Ti2 O12 85.19(17) . .
O14 Ti2 O4 165.70(18) . .
O2 Ti2 O4 79.24(14) . .
O5 Ti2 O4 90.71(15) . .
O8 Ti2 O4 72.97(15) . .
O12 Ti2 O4 73.93(15) . .
O14 Ti2 Ti1 139.81(14) . .
O2 Ti2 Ti1 40.64(10) . .
O5 Ti2 Ti1 81.89(11) . .
O8 Ti2 Ti1 111.29(12) . .
O12 Ti2 Ti1 85.71(10) . .
O4 Ti2 Ti1 39.29(10) . .
O14 Ti2 Ti3 125.51(14) . .
O2 Ti2 Ti3 82.20(10) . .
O5 Ti2 Ti3 130.82(12) . .
O8 Ti2 Ti3 79.21(11) . .
O12 Ti2 Ti3 33.82(10) . .
O4 Ti2 Ti3 40.23(10) . .
Ti1 Ti2 Ti3 58.54(4) . .
O14 Ti2 Ti9 145.07(14) . .
O2 Ti2 Ti9 114.91(11) . .
O5 Ti2 Ti9 86.10(12) . .
O8 Ti2 Ti9 37.02(11) . .
O12 Ti2 Ti9 81.82(12) . .
O4 Ti2 Ti9 36.51(10) . .
Ti1 Ti2 Ti9 74.27(4) . .
Ti3 Ti2 Ti9 57.57(4) . .
O24 Ti3 O12 105.64(18) . .
O24 Ti3 O9 104.92(19) . .
O12 Ti3 O9 102.94(17) . .
O24 Ti3 O1 100.46(18) . .
O12 Ti3 O1 96.72(16) . .
O9 Ti3 O1 142.05(17) . .
O24 Ti3 O7 82.60(17) . 7_656
O12 Ti3 O7 170.83(16) . 7_656
O9 Ti3 O7 78.28(15) . 7_656
O1 Ti3 O7 77.53(14) . 7_656
O24 Ti3 O4 175.63(16) . .
O12 Ti3 O4 77.31(16) . .
O9 Ti3 O4 77.26(16) . .
O1 Ti3 O4 75.84(15) . .
O7 Ti3 O4 94.24(15) 7_656 .
O24 Ti3 Ti1 90.29(13) . 7_656
O12 Ti3 Ti1 135.66(12) . 7_656
O9 Ti3 Ti1 112.61(12) . 7_656
O1 Ti3 Ti1 39.11(10) . 7_656
O7 Ti3 Ti1 38.48(10) 7_656 7_656
O4 Ti3 Ti1 85.36(10) . 7_656
O24 Ti3 Ti1 138.76(14) . .
O12 Ti3 Ti1 86.16(12) . .
O9 Ti3 Ti1 110.73(13) . .
O1 Ti3 Ti1 38.34(11) . .
O7 Ti3 Ti1 84.94(10) 7_656 .
O4 Ti3 Ti1 37.50(10) . .
Ti1 Ti3 Ti1 57.39(4) 7_656 .
O24 Ti3 Ti8 38.04(12) . 7_656
O12 Ti3 Ti8 142.91(13) . 7_656
O9 Ti3 Ti8 96.31(12) . 7_656
O1 Ti3 Ti8 86.60(11) . 7_656
O7 Ti3 Ti8 44.77(11) 7_656 7_656
O4 Ti3 Ti8 138.47(10) . 7_656
Ti1 Ti3 Ti8 58.96(4) 7_656 7_656
Ti1 Ti3 Ti8 116.21(4) . 7_656
O24 Ti3 Ti10 90.56(14) . .
O12 Ti3 Ti10 141.92(13) . .
O9 Ti3 Ti10 39.02(11) . .
O1 Ti3 Ti10 114.24(11) . .
O7 Ti3 Ti10 39.70(10) 7_656 .
O4 Ti3 Ti10 88.89(11) . .
Ti1 Ti3 Ti10 76.80(4) 7_656 .
Ti1 Ti3 Ti10 104.20(5) . .
Ti8 Ti3 Ti10 64.33(4) 7_656 .
O24 Ti3 Ti9 143.24(15) . .
O12 Ti3 Ti9 87.83(13) . .
O9 Ti3 Ti9 38.32(12) . .
O1 Ti3 Ti9 111.94(11) . .
O7 Ti3 Ti9 87.74(12) 7_656 .
O4 Ti3 Ti9 39.09(10) . .
Ti1 Ti3 Ti9 103.79(5) 7_656 .
Ti1 Ti3 Ti9 74.81(4) . .
Ti8 Ti3 Ti9 125.16(5) 7_656 .
Ti10 Ti3 Ti9 60.98(5) . .
O24 Ti3 Ti2 142.65(14) . .
O12 Ti3 Ti2 37.46(12) . .
O9 Ti3 Ti2 92.87(12) . .
O1 Ti3 Ti2 83.34(10) . .
O7 Ti3 Ti2 133.79(11) 7_656 .
O4 Ti3 Ti2 39.98(10) . .
Ti1 Ti3 Ti2 113.06(4) 7_656 .
Ti1 Ti3 Ti2 55.73(3) . .
Ti8 Ti3 Ti2 169.74(5) 7_656 .
Ti10 Ti3 Ti2 122.02(5) . .
Ti9 Ti3 Ti2 61.24(4) . .
O16 Ti4 O3 102.37(18) . .
O16 Ti4 O2 101.91(16) . .
O3 Ti4 O2 86.70(15) . .
O16 Ti4 O11 105.50(18) . .
O3 Ti4 O11 152.12(16) . .
O2 Ti4 O11 86.68(15) . .
O16 Ti4 O13 94.59(16) . .
O3 Ti4 O13 89.35(16) . .
O2 Ti4 O13 163.49(15) . .
O11 Ti4 O13 89.38(16) . .
O16 Ti4 O15 168.08(16) . .
O3 Ti4 O15 79.01(15) . .
O2 Ti4 O15 89.97(14) . .
O11 Ti4 O15 73.93(15) . .
O13 Ti4 O15 73.54(15) . .
O16 Ti4 Ti6 142.45(15) . .
O3 Ti4 Ti6 40.21(11) . .
O2 Ti4 Ti6 82.43(11) . .
O11 Ti4 Ti6 112.00(12) . .
O13 Ti4 Ti6 84.21(12) . .
O15 Ti4 Ti6 39.43(10) . .
O16 Ti4 Ti5 129.86(13) . .
O3 Ti4 Ti5 81.53(11) . .
O2 Ti4 Ti5 128.21(11) . .
O11 Ti4 Ti5 81.44(11) . .
O13 Ti4 Ti5 35.29(11) . .
O15 Ti4 Ti5 38.30(10) . .
Ti6 Ti4 Ti5 56.91(4) . .
O16 Ti4 Ti7 142.62(15) . .
O3 Ti4 Ti7 114.99(12) . .
O2 Ti4 Ti7 82.47(11) . .
O11 Ti4 Ti7 37.21(11) . .
O13 Ti4 Ti7 84.70(12) . .
O15 Ti4 Ti7 37.40(10) . .
Ti6 Ti4 Ti7 74.80(4) . .
Ti5 Ti4 Ti7 58.51(4) . .
O27 Ti5 O22 106.7(2) . .
O27 Ti5 O17 96.96(19) . .
O22 Ti5 O17 77.67(17) . .
O27 Ti5 O10 100.8(2) . .
O22 Ti5 O10 150.29(18) . .
O17 Ti5 O10 88.14(17) . .
O27 Ti5 O13 92.96(18) . .
O22 Ti5 O13 96.89(17) . .
O17 Ti5 O13 169.71(17) . .
O10 Ti5 O13 92.69(17) . .
O27 Ti5 O15 169.10(18) . .
O22 Ti5 O15 78.57(16) . .
O17 Ti5 O15 93.48(16) . .
O10 Ti5 O15 76.37(16) . .
O13 Ti5 O15 76.77(15) . .
O27 Ti5 Ti6 144.88(16) . .
O22 Ti5 Ti6 39.41(12) . .
O17 Ti5 Ti6 85.28(13) . .
O10 Ti5 Ti6 114.30(12) . .
O13 Ti5 Ti6 85.03(12) . .
O15 Ti5 Ti6 39.18(11) . .
O27 Ti5 Ti12 100.09(16) . .
O22 Ti5 Ti12 39.62(12) . .
O17 Ti5 Ti12 38.61(13) . .
O10 Ti5 Ti12 124.57(13) . .
O13 Ti5 Ti12 136.50(13) . .
O15 Ti5 Ti12 90.01(11) . .
Ti6 Ti5 Ti12 60.93(5) . .
O27 Ti5 Ti7 138.86(16) . .
O22 Ti5 Ti7 114.06(13) . .
O17 Ti5 Ti7 86.46(13) . .
O10 Ti5 Ti7 38.14(11) . .
O13 Ti5 Ti7 87.86(12) . .
O15 Ti5 Ti7 38.69(11) . .
Ti6 Ti5 Ti7 76.20(4) . .
Ti12 Ti5 Ti7 107.31(5) . .
O27 Ti5 Ti4 129.16(15) . .
O22 Ti5 Ti4 86.19(12) . .
O17 Ti5 Ti4 133.84(13) . .
O10 Ti5 Ti4 85.12(11) . .
O13 Ti5 Ti4 36.20(11) . .
O15 Ti5 Ti4 40.62(10) . .
Ti6 Ti5 Ti4 56.98(4) . .
Ti12 Ti5 Ti4 117.82(5) . .
Ti7 Ti5 Ti4 61.23(3) . .
O15 Ti6 O26 171.81(16) . .
O15 Ti6 O22 81.47(17) . .
O26 Ti6 O22 105.89(19) . .
O15 Ti6 O3 85.29(16) . .
O26 Ti6 O3 90.50(17) . .
O22 Ti6 O3 94.13(16) . .
O15 Ti6 O23 104.19(17) . .
O26 Ti6 O23 80.89(17) . .
O22 Ti6 O23 80.87(17) . .
O3 Ti6 O23 168.37(18) . .
O15 Ti6 O5 89.21(16) . .
O26 Ti6 O5 84.16(17) . .
O22 Ti6 O5 166.27(17) . .
O3 Ti6 O5 95.13(15) . .
O23 Ti6 O5 91.78(16) . .
O15 Ti6 Ti5 43.08(11) . .
O26 Ti6 Ti5 144.04(14) . .
O22 Ti6 Ti5 38.41(13) . .
O3 Ti6 Ti5 88.90(12) . .
O23 Ti6 Ti5 93.49(12) . .
O5 Ti6 Ti5 131.68(12) . .
O15 Ti6 Ti4 46.16(11) . .
O26 Ti6 Ti4 128.37(13) . .
O22 Ti6 Ti4 93.50(13) . .
O3 Ti6 Ti4 39.82(11) . .
O23 Ti6 Ti4 150.32(13) . .
O5 Ti6 Ti4 87.16(11) . .
Ti5 Ti6 Ti4 66.11(5) . .
O15 Ti6 Ti13 141.64(12) . .
O26 Ti6 Ti13 42.98(12) . .
O22 Ti6 Ti13 93.97(13) . .
O3 Ti6 Ti13 133.07(12) . .
O23 Ti6 Ti13 37.92(13) . .
O5 Ti6 Ti13 87.08(12) . .
Ti5 Ti6 Ti13 123.44(5) . .
Ti4 Ti6 Ti13 170.19(5) . .
O15 Ti6 Ti11 127.47(12) . .
O26 Ti6 Ti11 45.06(13) . .
O22 Ti6 Ti11 150.94(14) . .
O3 Ti6 Ti11 86.66(11) . .
O23 Ti6 Ti11 92.65(12) . .
O5 Ti6 Ti11 40.13(11) . .
Ti5 Ti6 Ti11 170.01(5) . .
Ti4 Ti6 Ti11 105.15(5) . .
Ti13 Ti6 Ti11 65.55(5) . .
O15 Ti6 Ti12 93.78(11) . .
O26 Ti6 Ti12 94.21(12) . .
O22 Ti6 Ti12 40.55(12) . .
O3 Ti6 Ti12 133.77(11) . .
O23 Ti6 Ti12 40.32(12) . .
O5 Ti6 Ti12 131.10(11) . .
Ti5 Ti6 Ti12 61.81(4) . .
Ti4 Ti6 Ti12 127.81(5) . .
Ti13 Ti6 Ti12 61.63(5) . .
Ti11 Ti6 Ti12 127.04(5) . .
O20 Ti7 O34 98.4(2) . .
O20 Ti7 O14 88.93(18) . .
O34 Ti7 O14 101.66(19) . .
O20 Ti7 O10 92.89(18) . .
O34 Ti7 O10 96.58(19) . .
O14 Ti7 O10 161.21(17) . .
O20 Ti7 O15 97.94(18) . .
O34 Ti7 O15 162.05(19) . .
O14 Ti7 O15 85.99(16) . .
O10 Ti7 O15 75.23(16) . .
O20 Ti7 O11 172.01(19) . .
O34 Ti7 O11 89.49(18) . .
O14 Ti7 O11 90.61(16) . .
O10 Ti7 O11 85.01(15) . .
O15 Ti7 O11 74.07(15) . .
O20 Ti7 Ti5 92.30(14) . .
O34 Ti7 Ti5 132.80(16) . .
O14 Ti7 Ti5 124.49(13) . .
O10 Ti7 Ti5 36.77(12) . .
O15 Ti7 Ti5 38.91(10) . .
O11 Ti7 Ti5 81.39(11) . .
O20 Ti7 Ti4 137.25(16) . .
O34 Ti7 Ti4 124.34(15) . .
O14 Ti7 Ti4 82.64(12) . .
O10 Ti7 Ti4 83.37(11) . .
O15 Ti7 Ti4 39.87(10) . .
O11 Ti7 Ti4 34.88(11) . .
Ti5 Ti7 Ti4 60.26(4) . .
O32 Ti8 O6 99.7(2) . .
O32 Ti8 O24 96.86(19) . 7_656
O6 Ti8 O24 93.85(16) . 7_656
O32 Ti8 O25 109.8(2) . .
O6 Ti8 O25 150.33(17) . .
O24 Ti8 O25 85.51(17) 7_656 .
O32 Ti8 O3 100.12(18) . .
O6 Ti8 O3 82.55(15) . .
O24 Ti8 O3 163.00(16) 7_656 .
O25 Ti8 O3 89.47(16) . .
O32 Ti8 O7 171.32(18) . .
O6 Ti8 O7 78.49(14) . .
O24 Ti8 O7 74.89(15) 7_656 .
O25 Ti8 O7 72.70(16) . .
O3 Ti8 O7 88.12(15) . .
O32 Ti8 Ti1 139.38(17) . .
O6 Ti8 Ti1 39.70(11) . .
O24 Ti8 Ti1 86.74(11) 7_656 .
O25 Ti8 Ti1 110.80(13) . .
O3 Ti8 Ti1 79.88(11) . .
O7 Ti8 Ti1 39.15(9) . .
O32 Ti8 Ti3 129.77(15) . 7_656
O6 Ti8 Ti3 83.42(11) . 7_656
O24 Ti8 Ti3 33.29(11) 7_656 7_656
O25 Ti8 Ti3 79.91(12) . 7_656
O3 Ti8 Ti3 129.76(11) . 7_656
O7 Ti8 Ti3 41.78(10) . 7_656
Ti1 Ti8 Ti3 59.43(3) . 7_656
O32 Ti8 Ti10 146.54(17) . 7_656
O6 Ti8 Ti10 113.75(12) . 7_656
O24 Ti8 Ti10 81.41(14) 7_656 7_656
O25 Ti8 Ti10 36.78(12) . 7_656
O3 Ti8 Ti10 84.86(12) . 7_656
O7 Ti8 Ti10 36.24(10) . 7_656
Ti1 Ti8 Ti10 74.07(4) . 7_656
Ti3 Ti8 Ti10 57.95(4) 7_656 7_656
O31 Ti9 O19 100.7(2) . .
O31 Ti9 O21 97.02(19) . .
O19 Ti9 O21 91.71(18) . .
O31 Ti9 O4 169.1(2) . .
O19 Ti9 O4 82.73(16) . .
O21 Ti9 O4 93.16(16) . .
O31 Ti9 O9 99.4(2) . .
O19 Ti9 O9 157.16(17) . .
O21 Ti9 O9 75.08(18) . .
O4 Ti9 O9 79.56(16) . .
O31 Ti9 O8 93.94(19) . .
O19 Ti9 O8 93.97(17) . .
O21 Ti9 O8 166.51(18) . .
O4 Ti9 O8 75.46(15) . .
O9 Ti9 O8 95.42(17) . .
O31 Ti9 Ti3 135.03(19) . .
O19 Ti9 Ti3 124.25(12) . .
O21 Ti9 Ti3 84.50(13) . .
O4 Ti9 Ti3 42.28(11) . .
O9 Ti9 Ti3 37.44(12) . .
O8 Ti9 Ti3 82.19(13) . .
O31 Ti9 Ti10 96.46(15) . .
O19 Ti9 Ti10 128.50(13) . .
O21 Ti9 Ti10 37.87(13) . .
O4 Ti9 Ti10 89.25(11) . .
O9 Ti9 Ti10 37.56(12) . .
O8 Ti9 Ti10 132.90(13) . .
Ti3 Ti9 Ti10 58.62(4) . .
O31 Ti9 Ti2 130.57(16) . .
O19 Ti9 Ti2 83.07(12) . .
O21 Ti9 Ti2 132.32(12) . .
O4 Ti9 Ti2 39.16(10) . .
O9 Ti9 Ti2 92.09(13) . .
O8 Ti9 Ti2 36.88(11) . .
Ti3 Ti9 Ti2 61.20(4) . .
Ti10 Ti9 Ti2 119.64(5) . .
O33 Ti10 O16 98.63(19) . 7_656
O33 Ti10 O9 101.36(18) . .
O16 Ti10 O9 158.35(16) 7_656 .
O33 Ti10 O7 169.6(2) . 7_656
O16 Ti10 O7 82.58(15) 7_656 7_656
O9 Ti10 O7 79.24(16) . 7_656
O33 Ti10 O21 98.4(2) . .
O16 Ti10 O21 93.50(17) 7_656 .
O9 Ti10 O21 75.51(17) . .
O7 Ti10 O21 91.77(16) 7_656 .
O33 Ti10 O25 93.1(2) . 7_656
O16 Ti10 O25 93.09(17) 7_656 7_656
O9 Ti10 O25 94.00(18) . 7_656
O7 Ti10 O25 76.51(17) 7_656 7_656
O21 Ti10 O25 165.69(18) . 7_656
O33 Ti10 Ti3 137.39(15) . .
O16 Ti10 Ti3 123.51(12) 7_656 .
O9 Ti10 Ti3 38.60(12) . .
O7 Ti10 Ti3 41.09(10) 7_656 .
O21 Ti10 Ti3 86.02(12) . .
O25 Ti10 Ti3 79.76(13) 7_656 .
O33 Ti10 Ti9 98.59(15) . .
O16 Ti10 Ti9 130.23(13) 7_656 .
O9 Ti10 Ti9 38.03(13) . .
O7 Ti10 Ti9 88.24(11) 7_656 .
O21 Ti10 Ti9 37.82(12) . .
O25 Ti10 Ti9 131.95(13) 7_656 .
Ti3 Ti10 Ti9 60.40(4) . .
O33 Ti10 Ti8 129.73(18) . 7_656
O16 Ti10 Ti8 83.64(13) 7_656 7_656
O9 Ti10 Ti8 89.87(13) . 7_656
O7 Ti10 Ti8 40.01(11) 7_656 7_656
O21 Ti10 Ti8 131.75(12) . 7_656
O25 Ti10 Ti8 36.84(12) 7_656 7_656
Ti3 Ti10 Ti8 57.73(4) . 7_656
Ti9 Ti10 Ti8 118.00(5) . 7_656
O19 Ti11 O6 101.65(17) . .
O19 Ti11 O30 105.2(2) . .
O6 Ti11 O30 88.54(18) . .
O19 Ti11 O5 101.92(19) . .
O6 Ti11 O5 86.16(16) . .
O30 Ti11 O5 152.89(19) . .
O19 Ti11 O18 93.89(19) . .
O6 Ti11 O18 164.03(18) . .
O30 Ti11 O18 90.9(2) . .
O5 Ti11 O18 87.06(17) . .
O19 Ti11 O26 167.67(17) . .
O6 Ti11 O26 90.69(16) . .
O30 Ti11 O26 74.95(18) . .
O5 Ti11 O26 78.55(16) . .
O18 Ti11 O26 73.80(18) . .
O19 Ti11 Ti6 142.46(15) . .
O6 Ti11 Ti6 81.41(11) . .
O30 Ti11 Ti6 112.31(15) . .
O5 Ti11 Ti6 40.60(11) . .
O18 Ti11 Ti6 84.03(13) . .
O26 Ti11 Ti6 38.89(11) . .
O19 Ti11 Ti13 129.34(13) . .
O6 Ti11 Ti13 128.85(12) . .
O30 Ti11 Ti13 82.50(13) . .
O5 Ti11 Ti13 80.27(11) . .
O18 Ti11 Ti13 35.46(15) . .
O26 Ti11 Ti13 38.36(11) . .
Ti6 Ti11 Ti13 56.82(4) . .
O19 Ti11 Ti14 143.02(15) . .
O6 Ti11 Ti14 84.10(12) . .
O30 Ti11 Ti14 37.97(14) . .
O5 Ti11 Ti14 114.96(12) . .
O18 Ti11 Ti14 85.69(16) . .
O26 Ti11 Ti14 37.64(11) . .
Ti6 Ti11 Ti14 74.36(5) . .
Ti13 Ti11 Ti14 58.87(4) . .
O36 Ti12 O29 98.6(3) . .
O36 Ti12 O28 92.3(2) . .
O29 Ti12 O28 98.1(2) . .
O36 Ti12 O17 98.8(2) . .
O29 Ti12 O17 92.1(2) . .
O28 Ti12 O17 163.63(17) . .
O36 Ti12 O23 162.0(2) . .
O29 Ti12 O23 94.0(2) . .
O28 Ti12 O23 73.21(19) . .
O17 Ti12 O23 93.39(17) . .
O36 Ti12 O22 94.6(2) . .
O29 Ti12 O22 161.9(2) . .
O28 Ti12 O22 93.73(19) . .
O17 Ti12 O22 73.54(16) . .
O23 Ti12 O22 76.25(16) . .
O36 Ti12 Ti6 130.56(19) . .
O29 Ti12 Ti6 130.85(19) . .
O28 Ti12 Ti6 81.84(13) . .
O17 Ti12 Ti6 81.80(12) . .
O23 Ti12 Ti6 38.51(11) . .
O22 Ti12 Ti6 37.74(11) . .
O36 Ti12 Ti13 130.5(2) . .
O29 Ti12 Ti13 92.99(17) . .
O28 Ti12 Ti13 38.22(15) . .
O17 Ti12 Ti13 128.84(13) . .
O23 Ti12 Ti13 35.46(12) . .
O22 Ti12 Ti13 87.83(12) . .
Ti6 Ti12 Ti13 57.42(4) . .
O36 Ti12 Ti5 93.61(19) . .
O29 Ti12 Ti5 130.06(18) . .
O28 Ti12 Ti5 129.67(14) . .
O17 Ti12 Ti5 38.08(12) . .
O23 Ti12 Ti5 87.91(12) . .
O22 Ti12 Ti5 35.98(12) . .
Ti6 Ti12 Ti5 57.26(4) . .
Ti13 Ti12 Ti5 114.68(5) . .
O35 Ti13 O23 107.0(2) . .
O35 Ti13 O38 100.4(3) . .
O23 Ti13 O38 150.2(2) . .
O35 Ti13 O28 97.1(2) . .
O23 Ti13 O28 77.3(2) . .
O38 Ti13 O28 88.1(2) . .
O35 Ti13 O18 92.5(2) . .
O23 Ti13 O18 97.15(19) . .
O38 Ti13 O18 93.1(2) . .
O28 Ti13 O18 169.9(2) . .
O35 Ti13 O26 168.1(2) . .
O23 Ti13 O26 79.21(17) . .
O38 Ti13 O26 76.14(19) . .
O28 Ti13 O26 94.14(19) . .
O18 Ti13 O26 76.48(18) . .
O35 Ti13 Ti6 145.8(2) . .
O23 Ti13 Ti6 40.09(12) . .
O38 Ti13 Ti6 113.76(17) . .
O28 Ti13 Ti6 85.08(15) . .
O18 Ti13 Ti6 85.31(13) . .
O26 Ti13 Ti6 39.13(12) . .
O35 Ti13 Ti12 100.58(18) . .
O23 Ti13 Ti12 39.18(13) . .
O38 Ti13 Ti12 124.4(2) . .
O28 Ti13 Ti12 38.59(15) . .
O18 Ti13 Ti12 136.33(15) . .
O26 Ti13 Ti12 90.59(13) . .
Ti6 Ti13 Ti12 60.94(5) . .
O35 Ti13 Ti14 138.4(2) . .
O23 Ti13 Ti14 114.21(14) . .
O38 Ti13 Ti14 38.18(16) . .
O28 Ti13 Ti14 86.84(16) . .
O18 Ti13 Ti14 87.92(15) . .
O26 Ti13 Ti14 38.42(12) . .
Ti6 Ti13 Ti14 75.65(5) . .
Ti12 Ti13 Ti14 107.49(6) . .
O35 Ti13 Ti11 128.6(2) . .
O23 Ti13 Ti11 87.30(12) . .
O38 Ti13 Ti11 84.68(14) . .
O28 Ti13 Ti11 134.30(15) . .
O18 Ti13 Ti11 36.13(13) . .
O26 Ti13 Ti11 40.37(12) . .
Ti6 Ti13 Ti11 57.63(4) . .
Ti12 Ti13 Ti11 118.46(5) . .
Ti14 Ti13 Ti11 60.74(4) . .
O37 Ti14 O39 98.6(3) . .
O37 Ti14 O32 90.5(3) . .
O39 Ti14 O32 103.6(3) . .
O37 Ti14 O26 98.2(2) . .
O39 Ti14 O26 160.8(3) . .
O32 Ti14 O26 85.23(17) . .
O37 Ti14 O38 91.6(3) . .
O39 Ti14 O38 95.7(3) . .
O32 Ti14 O38 160.1(2) . .
O26 Ti14 O38 74.85(19) . .
O37 Ti14 O30 172.3(2) . .
O39 Ti14 O30 88.7(3) . .
O32 Ti14 O30 89.95(18) . .
O26 Ti14 O30 74.10(17) . .
O38 Ti14 O30 85.3(2) . .
O37 Ti14 Ti13 91.67(19) . .
O39 Ti14 Ti13 131.5(2) . .
O32 Ti14 Ti13 123.65(14) . .
O26 Ti14 Ti13 38.82(11) . .
O38 Ti14 Ti13 36.48(14) . .
O30 Ti14 Ti13 81.64(14) . .
O37 Ti14 Ti11 137.84(18) . .
O39 Ti14 Ti11 123.5(2) . .
O32 Ti14 Ti11 81.88(13) . .
O26 Ti14 Ti11 40.02(12) . .
O38 Ti14 Ti11 83.23(17) . .
O30 Ti14 Ti11 34.73(12) . .
Ti13 Ti14 Ti11 60.40(4) . .
Ti1 O1 Ti1 97.44(16) 7_656 .
Ti1 O1 Ti3 100.89(16) 7_656 .
Ti1 O1 Ti3 102.57(17) . .
Ti1 O2 Ti2 98.69(16) . .
Ti1 O2 Ti4 123.67(18) . .
Ti2 O2 Ti4 127.42(18) . .
Ti4 O3 Ti6 99.97(17) . .
Ti4 O3 Ti8 123.71(19) . .
Ti6 O3 Ti8 127.2(2) . .
Ti1 O4 Ti9 151.4(2) . .
Ti1 O4 Ti2 94.94(15) . .
Ti9 O4 Ti2 104.33(16) . .
Ti1 O4 Ti3 98.67(16) . .
Ti9 O4 Ti3 98.62(16) . .
Ti2 O4 Ti3 99.78(16) . .
Ti2 O5 Ti11 123.42(19) . .
Ti2 O5 Ti6 127.0(2) . .
Ti11 O5 Ti6 99.27(17) . .
Ti1 O6 Ti8 100.40(18) . .
Ti1 O6 Ti11 123.8(2) . .
Ti8 O6 Ti11 128.10(19) . .
Ti1 O7 Ti10 153.0(2) . 7_656
Ti1 O7 Ti3 99.22(16) . 7_656
Ti10 O7 Ti3 99.21(15) 7_656 7_656
Ti1 O7 Ti8 94.62(16) . .
Ti10 O7 Ti8 103.75(16) 7_656 .
Ti3 O7 Ti8 93.45(15) 7_656 .
C8 O8 Ti2 122.7(4) . .
C8 O8 Ti9 124.4(4) . .
Ti2 O8 Ti9 106.10(17) . .
Ti3 O9 Ti10 102.38(17) . .
Ti3 O9 Ti9 104.24(18) . .
Ti10 O9 Ti9 104.4(2) . .
C9 O10 Ti5 123.1(4) . .
C9 O10 Ti7 123.2(4) . .
Ti5 O10 Ti7 105.09(18) . .
C2 O11 Ti4 123.5(4) . .
C2 O11 Ti7 126.1(4) . .
Ti4 O11 Ti7 107.91(18) . .
C10A O12 Ti3 123(3) . .
C10 O12 Ti3 124(3) . .
C10A O12 Ti2 126(3) . .
C10 O12 Ti2 123(3) . .
Ti3 O12 Ti2 108.71(18) . .
C3 O13 Ti5 124.7(3) . .
C3 O13 Ti4 124.2(3) . .
Ti5 O13 Ti4 108.51(18) . .
Ti2 O14 Ti7 136.3(2) . .
Ti6 O15 Ti7 150.3(2) . .
Ti6 O15 Ti5 97.74(16) . .
Ti7 O15 Ti5 102.40(16) . .
Ti6 O15 Ti4 94.41(15) . .
Ti7 O15 Ti4 102.73(16) . .
Ti5 O15 Ti4 101.08(15) . .
Ti4 O16 Ti10 136.4(2) . 7_656
C1 O17 Ti5 128.4(4) . .
C1 O17 Ti12 126.3(4) . .
Ti5 O17 Ti12 103.31(18) . .
C14 O18 Ti13 126.5(4) . .
C14 O18 Ti11 122.0(4) . .
Ti13 O18 Ti11 108.4(2) . .
Ti11 O19 Ti9 136.3(2) . .
C4 O20 Ti7 137.8(4) . .
C7 O21 Ti9 127.5(4) . .
C7 O21 Ti10 127.8(4) . .
Ti9 O21 Ti10 104.3(2) . .
Ti5 O22 Ti6 102.19(19) . .
Ti5 O22 Ti12 104.40(19) . .
Ti6 O22 Ti12 101.71(19) . .
Ti13 O23 Ti6 101.99(19) . .
Ti13 O23 Ti12 105.4(2) . .
Ti6 O23 Ti12 101.17(19) . .
Ti3 O24 Ti8 108.7(2) . 7_656
C13 O25 Ti10 116.8(5) . 7_656
C13 O25 Ti8 121.4(5) . .
Ti10 O25 Ti8 106.39(18) 7_656 .
Ti6 O26 Ti14 148.9(3) . .
Ti6 O26 Ti13 97.90(18) . .
Ti14 O26 Ti13 102.75(18) . .
Ti6 O26 Ti11 96.06(17) . .
Ti14 O26 Ti11 102.34(18) . .
Ti13 O26 Ti11 101.27(19) . .
C5 O27 Ti5 169.1(5) . .
C20 O28 Ti13 127.0(6) . .
C20 O28 Ti12 127.4(5) . .
Ti13 O28 Ti12 103.2(2) . .
C38' O29 C38 83.2(12) . .
C38' O29 Ti12 139.2(9) . .
C38 O29 Ti12 137.6(10) . .
C11 O30 Ti11 125.3(5) . .
C11 O30 Ti14 126.1(5) . .
Ti11 O30 Ti14 107.3(2) . .
C24 O31 Ti9 166.0(7) . .
Ti8 O32 Ti14 138.6(3) . .
C26 O33 Ti10 159.4(6) . .
C19A O34 Ti7 138.7(12) . .
C19 O34 Ti7 126.5(9) . .
C43 O35 Ti13 164.2(9) . .
C43A O35 Ti13 142(3) . .
C39' O36 C39 56.6(11) . .
C39' O36 Ti12 146.6(8) . .
C39 O36 Ti12 156.8(9) . .
C27 O37 Ti14 146.0(6) . .
C25A O38 Ti13 133.3(14) . .
C25 O38 Ti13 118.1(6) . .
C25A O38 Ti14 113.9(16) . .
C25 O38 Ti14 123.8(6) . .
Ti13 O38 Ti14 105.3(2) . .
C29 O39 Ti14 136.3(15) . .
C29A O39 Ti14 127(4) . .
O17 C1 C6 111.3(5) . .
O17 C1 H1A 109.4 . .
C6 C1 H1A 109.4 . .
O17 C1 H1B 109.4 . .
C6 C1 H1B 109.4 . .
H1A C1 H1B 108.0 . .
O11 C2 C17 111.4(7) . .
O11 C2 H2A 109.3 . .
C17 C2 H2A 109.3 . .
O11 C2 H2B 109.3 . .
C17 C2 H2B 109.3 . .
H2A C2 H2B 108.0 . .
O13 C3 C18 112.2(6) . .
O13 C3 H3A 109.2 . .
C18 C3 H3A 109.2 . .
O13 C3 H3B 109.2 . .
C18 C3 H3B 109.2 . .
H3A C3 H3B 107.9 . .
O20 C4 C21 113.1(8) . .
O20 C4 H4A 109.0 . .
C21 C4 H4A 109.0 . .
O20 C4 H4B 109.0 . .
C21 C4 H4B 109.0 . .
H4A C4 H4B 107.8 . .
O27 C5 C12 112.2(6) . .
O27 C5 H5A 109.2 . .
C12 C5 H5A 109.2 . .
O27 C5 H5B 109.2 . .
C12 C5 H5B 109.2 . .
H5A C5 H5B 107.9 . .
C1 C6 H6A 109.5 . .
C1 C6 H6B 109.5 . .
H6A C6 H6B 109.5 . .
C1 C6 H6C 109.5 . .
H6A C6 H6C 109.5 . .
H6B C6 H6C 109.5 . .
O21 C7 C28 111.8(8) . .
O21 C7 H7A 109.3 . .
C28 C7 H7A 109.2 . .
O21 C7 H7B 109.3 . .
C28 C7 H7B 109.3 . .
H7A C7 H7B 107.9 . .
O8 C8 C15 111.4(8) . .
O8 C8 H8A 109.3 . .
C15 C8 H8A 109.3 . .
O8 C8 H8B 109.3 . .
C15 C8 H8B 109.3 . .
H8A C8 H8B 108.0 . .
O10 C9 C16 111.4(6) . .
O10 C9 H9A 109.3 . .
C16 C9 H9A 109.3 . .
O10 C9 H9B 109.3 . .
C16 C9 H9B 109.3 . .
H9A C9 H9B 108.0 . .
O12 C10 C37 111(2) . .
O12 C10 H10A 109.5 . .
C37 C10 H10A 109.5 . .
O12 C10 H10B 109.5 . .
C37 C10 H10B 109.5 . .
H10A C10 H10B 108.0 . .
O30 C11 C22 111.5(7) . .
O30 C11 H11A 109.3 . .
C22 C11 H11A 109.3 . .
O30 C11 H11B 109.3 . .
C22 C11 H11B 109.3 . .
H11A C11 H11B 108.0 . .
C5 C12 H12A 109.5 . .
C5 C12 H12B 109.5 . .
H12A C12 H12B 109.5 . .
C5 C12 H12C 109.5 . .
H12A C12 H12C 109.5 . .
H12B C12 H12C 109.5 . .
C23 C13 O25 115.7(7) . .
C23 C13 H13A 108.4 . .
O25 C13 H13A 108.4 . .
C23 C13 H13B 108.4 . .
O25 C13 H13B 108.4 . .
H13A C13 H13B 107.4 . .
C30 C14 O18 112.1(9) . .
C30 C14 H14A 109.2 . .
O18 C14 H14A 109.2 . .
C30 C14 H14B 109.2 . .
O18 C14 H14B 109.2 . .
H14A C14 H14B 107.9 . .
C8 C15 H15A 109.5 . .
C8 C15 H15B 109.5 . .
H15A C15 H15B 109.5 . .
C8 C15 H15C 109.5 . .
H15A C15 H15C 109.5 . .
H15B C15 H15C 109.5 . .
C9 C16 H16A 109.5 . .
C9 C16 H16B 109.5 . .
H16A C16 H16B 109.5 . .
C9 C16 H16C 109.5 . .
H16A C16 H16C 109.5 . .
H16B C16 H16C 109.5 . .
C2 C17 H17A 109.5 . .
C2 C17 H17B 109.5 . .
H17A C17 H17B 109.5 . .
C2 C17 H17C 109.5 . .
H17A C17 H17C 109.5 . .
H17B C17 H17C 109.5 . .
C3 C18 H18A 109.5 . .
C3 C18 H18B 109.5 . .
H18A C18 H18B 109.5 . .
C3 C18 H18C 109.5 . .
H18A C18 H18C 109.5 . .
H18B C18 H18C 109.5 . .
O34 C19 C34 112.9(18) . .
O34 C19 H19A 109.0 . .
C34 C19 H19A 109.0 . .
O34 C19 H19B 109.0 . .
C34 C19 H19B 109.0 . .
H19A C19 H19B 107.8 . .
O28 C20 C31 112.3(9) . .
O28 C20 H20A 109.1 . .
C31 C20 H20A 109.1 . .
O28 C20 H20B 109.1 . .
C31 C20 H20B 109.1 . .
H20A C20 H20B 107.9 . .
C4 C21 H21A 109.5 . .
C4 C21 H21B 109.5 . .
H21A C21 H21B 109.5 . .
C4 C21 H21C 109.5 . .
H21A C21 H21C 109.5 . .
H21B C21 H21C 109.5 . .
C11 C22 H22A 109.5 . .
C11 C22 H22B 109.5 . .
H22A C22 H22B 109.5 . .
C11 C22 H22C 109.5 . .
H22A C22 H22C 109.5 . .
H22B C22 H22C 109.5 . .
C13 C23 H23A 109.5 . .
C13 C23 H23B 109.5 . .
H23A C23 H23B 109.5 . .
C13 C23 H23C 109.5 . .
H23A C23 H23C 109.5 . .
H23B C23 H23C 109.5 . .
O31 C24 C32 116.7(10) . .
O31 C24 H24A 108.1 . .
C32 C24 H24A 108.1 . .
O31 C24 H24B 108.1 . .
C32 C24 H24B 108.1 . .
H24A C24 H24B 107.3 . .
C33 C25 O38 107.8(10) . .
C33 C25 H25A 110.2 . .
O38 C25 H25A 110.2 . .
C33 C25 H25B 110.2 . .
O38 C25 H25B 110.2 . .
H25A C25 H25B 108.5 . .
O33 C26 C36 114.4(10) . .
O33 C26 H26A 108.7 . .
C36 C26 H26A 108.7 . .
O33 C26 H26B 108.7 . .
C36 C26 H26B 108.7 . .
H26A C26 H26B 107.6 . .
O37 C27 C41 107.0(11) . .
O37 C27 H27A 110.3 . .
C41 C27 H27A 110.3 . .
O37 C27 H27B 110.3 . .
C41 C27 H27B 110.3 . .
H27A C27 H27B 108.6 . .
C7 C28 H28A 109.5 . .
C7 C28 H28B 109.5 . .
H28A C28 H28B 109.5 . .
C7 C28 H28C 109.5 . .
H28A C28 H28C 109.5 . .
H28B C28 H28C 109.5 . .
C42 C29 O39 106.4(16) . .
C42 C29 H29A 110.4 . .
O39 C29 H29A 110.4 . .
C42 C29 H29B 110.5 . .
O39 C29 H29B 110.5 . .
H29A C29 H29B 108.6 . .
C14 C30 H30A 109.5 . .
C14 C30 H30B 109.5 . .
H30A C30 H30B 109.5 . .
C14 C30 H30C 109.5 . .
H30A C30 H30C 109.5 . .
H30B C30 H30C 109.5 . .
C20 C31 H31A 109.5 . .
C20 C31 H31B 109.5 . .
H31A C31 H31B 109.5 . .
C20 C31 H31C 109.5 . .
H31A C31 H31C 109.5 . .
H31B C31 H31C 109.5 . .
C24 C32 H32A 109.5 . .
C24 C32 H32B 109.5 . .
H32A C32 H32B 109.5 . .
C24 C32 H32C 109.5 . .
H32A C32 H32C 109.5 . .
H32B C32 H32C 109.5 . .
C25 C33 H33A 109.5 . .
C25 C33 H33B 109.5 . .
H33A C33 H33B 109.5 . .
C25 C33 H33C 109.5 . .
H33A C33 H33C 109.5 . .
H33B C33 H33C 109.5 . .
C19 C34 H34A 109.5 . .
C19 C34 H34B 109.5 . .
H34A C34 H34B 109.5 . .
C19 C34 H34C 109.5 . .
H34A C34 H34C 109.5 . .
H34B C34 H34C 109.5 . .
C43 C35 H35A 109.5 . .
C43 C35 H35B 109.4 . .
H35A C35 H35B 109.5 . .
C43 C35 H35C 109.5 . .
H35A C35 H35C 109.5 . .
H35B C35 H35C 109.5 . .
C26 C36 H36A 109.5 . .
C26 C36 H36B 109.5 . .
H36A C36 H36B 109.5 . .
C26 C36 H36C 109.5 . .
H36A C36 H36C 109.5 . .
H36B C36 H36C 109.5 . .
C10 C37 H37A 109.5 . .
C10 C37 H37B 109.5 . .
H37A C37 H37B 109.5 . .
C10 C37 H37C 109.5 . .
H37A C37 H37C 109.5 . .
H37B C37 H37C 109.5 . .
C40 C38 O29 106.5(19) . .
C40 C38 H38A 110.5 . .
O29 C38 H38A 110.4 . .
C40 C38 H38B 110.4 . .
O29 C38 H38B 110.4 . .
H38A C38 H38B 108.6 . .
C40A C38' O29 98.8(16) . .
C40A C38' H38C 112.0 . .
O29 C38' H38C 112.0 . .
C40A C38' H38D 112.1 . .
O29 C38' H38D 112.0 . .
H38C C38' H38D 109.7 . .
O36 C39 C44 119.9(17) . .
O36 C39 H39A 107.3 . .
C44 C39 H39A 107.3 . .
O36 C39 H39B 107.3 . .
C44 C39 H39B 107.3 . .
H39A C39 H39B 106.9 . .
O36 C39' C44A 96.7(14) . .
O36 C39' H39C 112.4 . .
C44A C39' H39C 112.4 . .
O36 C39' H39D 112.4 . .
C44A C39' H39D 112.4 . .
H39C C39' H39D 110.0 . .
C38 C40 H40A 109.4 . .
C38 C40 H40B 109.6 . .
H40A C40 H40B 109.5 . .
C38 C40 H40C 109.4 . .
H40A C40 H40C 109.5 . .
H40B C40 H40C 109.5 . .
C27 C41 H41A 109.5 . .
C27 C41 H41B 109.5 . .
H41A C41 H41B 109.5 . .
C27 C41 H41C 109.5 . .
H41A C41 H41C 109.5 . .
H41B C41 H41C 109.5 . .
C29 C42 H42A 109.5 . .
C29 C42 H42B 109.5 . .
H42A C42 H42B 109.5 . .
C29 C42 H42C 109.5 . .
H42A C42 H42C 109.5 . .
H42B C42 H42C 109.5 . .
O35 C43 C35 113.7(15) . .
O35 C43 H43A 108.8 . .
C35 C43 H43A 108.8 . .
O35 C43 H43B 108.8 . .
C35 C43 H43B 108.8 . .
H43A C43 H43B 107.7 . .
C39 C44 H44A 109.5 . .
C39 C44 H44B 109.5 . .
H44A C44 H44B 109.5 . .
C39 C44 H44C 109.5 . .
H44A C44 H44C 109.5 . .
H44B C44 H44C 109.5 . .
C19A C34A H34D 109.5 . .
C19A C34A H34E 109.5 . .
H34D C34A H34E 109.5 . .
C19A C34A H34F 109.5 . .
H34D C34A H34F 109.5 . .
H34E C34A H34F 109.5 . .
C10A C37A H37D 109.5 . .
C10A C37A H37E 109.5 . .
H37D C37A H37E 109.5 . .
C10A C37A H37F 109.5 . .
H37D C37A H37F 109.5 . .
H37E C37A H37F 109.5 . .
C39' C44A H44D 109.5 . .
C39' C44A H44E 109.5 . .
H44D C44A H44E 109.5 . .
C39' C44A H44F 109.5 . .
H44D C44A H44F 109.5 . .
H44E C44A H44F 109.5 . .
C38' C40A H40D 109.5 . .
C38' C40A H40E 109.5 . .
H40D C40A H40E 109.5 . .
C38' C40A H40F 109.4 . .
H40D C40A H40F 109.5 . .
H40E C40A H40F 109.5 . .
C34A C19A O34 113.6(18) . .
C34A C19A H19C 108.9 . .
O34 C19A H19C 108.8 . .
C34A C19A H19D 108.9 . .
O34 C19A H19D 108.9 . .
H19C C19A H19D 107.7 . .
O12 C10A C37A 105(2) . .
O12 C10A H10C 110.7 . .
C37A C10A H10C 110.7 . .
O12 C10A H10D 110.7 . .
C37A C10A H10D 110.7 . .
H10C C10A H10D 108.8 . .
H18D C18A H18E 109.5 . .
H18D C18A H18F 109.5 . .
H18E C18A H18F 109.5 . .
C33A C25A O38 96(3) . .
C33A C25A H25C 112.5 . .
O38 C25A H25C 112.5 . .
C33A C25A H25D 112.5 . .
O38 C25A H25D 112.5 . .
H25C C25A H25D 110.0 . .
C25A C33A H33D 109.5 . .
C25A C33A H33E 109.5 . .
H33D C33A H33E 109.5 . .
C25A C33A H33F 109.5 . .
H33D C33A H33F 109.5 . .
H33E C33A H33F 109.5 . .
O35 C43A C35A 103(3) . .
O35 C43A H43C 111.2 . .
C35A C43A H43C 111.3 . .
O35 C43A H43D 111.2 . .
C35A C43A H43D 111.1 . .
H43C C43A H43D 109.1 . .
C43A C35A H35D 109.6 . .
C43A C35A H35E 109.5 . .
H35D C35A H35E 109.5 . .
C43A C35A H35F 109.4 . .
H35D C35A H35F 109.5 . .
H35E C35A H35F 109.5 . .
C42A C29A O39 108(4) . .
C42A C29A H29C 110.0 . .
O39 C29A H29C 110.1 . .
C42A C29A H29D 110.1 . .
O39 C29A H29D 110.1 . .
H29C C29A H29D 108.4 . .
C29A C42A H42D 109.5 . .
C29A C42A H42E 109.5 . .
H42D C42A H42E 109.5 . .
C29A C42A H42F 109.5 . .
H42D C42A H42F 109.5 . .
H42E C42A H42F 109.5 . .

loop_
_geom_bond_atom_site_label_1
_geom_bond_atom_site_label_2
_geom_bond_distance
_geom_bond_site_symmetry_2
Ti1 O4 1.881(4) .
Ti1 O7 1.901(4) .
Ti1 O1 1.937(3) 7_656
Ti1 O1 1.942(4) .
Ti1 O6 1.949(4) .
Ti1 O2 1.950(4) .
Ti1 Ti1 2.9146(19) 7_656
Ti1 Ti2 2.9598(14) .
Ti1 Ti8 3.0004(17) .
Ti1 Ti3 3.0151(15) 7_656
Ti1 Ti3 3.0549(17) .
Ti2 O14 1.735(4) .
Ti2 O2 1.951(4) .
Ti2 O5 1.972(4) .
Ti2 O8 2.040(4) .
Ti2 O12 2.097(4) .
Ti2 O4 2.129(4) .
Ti2 Ti3 3.2651(15) .
Ti2 Ti9 3.266(2) .
Ti3 O24 1.785(4) .
Ti3 O12 1.919(4) .
Ti3 O9 1.972(4) .
Ti3 O1 1.973(4) .
Ti3 O7 2.056(4) 7_656
Ti3 O4 2.140(4) .
Ti3 Ti1 3.0150(15) 7_656
Ti3 Ti8 3.0804(15) 7_656
Ti3 Ti10 3.088(2) .
Ti3 Ti9 3.145(2) .
Ti4 O16 1.763(4) .
Ti4 O3 1.957(4) .
Ti4 O2 1.974(4) .
Ti4 O11 1.991(4) .
Ti4 O13 2.044(4) .
Ti4 O15 2.177(4) .
Ti4 Ti6 3.0094(17) .
Ti4 Ti5 3.2815(15) .
Ti4 Ti7 3.3126(16) .
Ti5 O27 1.769(4) .
Ti5 O22 1.911(5) .
Ti5 O17 1.997(4) .
Ti5 O10 1.998(4) .
Ti5 O13 1.999(4) .
Ti5 O15 2.072(4) .
Ti5 Ti6 3.007(2) .
Ti5 Ti12 3.151(2) .
Ti5 Ti7 3.2226(19) .
Ti6 O15 1.917(4) .
Ti6 O26 1.919(4) .
Ti6 O22 1.953(4) .
Ti6 O3 1.973(4) .
Ti6 O23 1.983(4) .
Ti6 O5 2.004(4) .
Ti6 Ti13 3.012(2) .
Ti6 Ti11 3.0392(18) .
Ti6 Ti12 3.1241(16) .
Ti7 O20 1.796(4) .
Ti7 O34 1.807(5) .
Ti7 O14 1.942(4) .
Ti7 O10 2.061(4) .
Ti7 O15 2.063(4) .
Ti7 O11 2.105(4) .
Ti8 O32 1.725(4) .
Ti8 O6 1.956(4) .
Ti8 O24 2.003(4) 7_656
Ti8 O25 2.052(5) .
Ti8 O3 2.052(4) .
Ti8 O7 2.174(4) .
Ti8 Ti3 3.0803(15) 7_656
Ti8 Ti10 3.284(2) 7_656
Ti9 O31 1.771(4) .
Ti9 O19 1.927(5) .
Ti9 O21 2.002(4) .
Ti9 O4 2.006(4) .
Ti9 O9 2.012(4) .
Ti9 O8 2.047(4) .
Ti9 Ti10 3.1627(16) .
Ti10 O33 1.778(4) .
Ti10 O16 1.934(4) 7_656
Ti10 O9 1.990(4) .
Ti10 O7 1.998(4) 7_656
Ti10 O21 2.003(5) .
Ti10 O25 2.049(5) 7_656
Ti10 Ti8 3.284(2) 7_656
Ti11 O19 1.768(4) .
Ti11 O6 1.960(4) .
Ti11 O30 1.961(5) .
Ti11 O5 1.985(4) .
Ti11 O18 2.035(4) .
Ti11 O26 2.163(4) .
Ti11 Ti13 3.2754(17) .
Ti11 Ti14 3.286(2) .
Ti12 O36 1.768(5) .
Ti12 O29 1.812(5) .
Ti12 O28 2.014(5) .
Ti12 O17 2.020(5) .
Ti12 O23 2.060(4) .
Ti12 O22 2.074(4) .
Ti12 Ti13 3.145(2) .
Ti13 O35 1.773(5) .
Ti13 O23 1.892(5) .
Ti13 O38 1.988(5) .
Ti13 O28 1.998(5) .
Ti13 O18 2.003(5) .
Ti13 O26 2.073(4) .
Ti13 Ti14 3.225(2) .
Ti14 O37 1.794(7) .
Ti14 O39 1.804(6) .
Ti14 O32 1.951(5) .
Ti14 O26 2.055(4) .
Ti14 O38 2.067(6) .
Ti14 O30 2.118(5) .
O1 Ti1 1.937(4) 7_656
O7 Ti10 1.998(4) 7_656
O7 Ti3 2.056(4) 7_656
O8 C8 1.427(8) .
O10 C9 1.436(8) .
O11 C2 1.412(7) .
O12 C10A 1.465(10) .
O12 C10 1.465(10) .
O13 C3 1.425(7) .
O16 Ti10 1.934(4) 7_656
O17 C1 1.450(7) .
O18 C14 1.439(10) .
O20 C4 1.409(9) .
O21 C7 1.441(8) .
O24 Ti8 2.003(4) 7_656
O25 C13 1.496(9) .
O25 Ti10 2.049(5) 7_656
O27 C5 1.409(7) .
O28 C20 1.458(9) .
O29 C38' 1.450(17) .
O29 C38 1.459(15) .
O30 C11 1.428(8) .
O31 C24 1.367(9) .
O33 C26 1.393(9) .
O34 C19A 1.416(13) .
O34 C19 1.422(14) .
O35 C43 1.391(14) .
O35 C43A 1.40(2) .
O36 C39' 1.379(15) .
O36 C39 1.405(14) .
O37 C27 1.335(13) .
O38 C25A 1.54(2) .
O38 C25 1.576(12) .
O39 C29 1.477(13) .
O39 C29A 1.48(2) .
C1 C6 1.514(9) .
C1 H1A 0.9900 .
C1 H1B 0.9900 .
C2 C17 1.478(11) .
C2 H2A 0.9900 .
C2 H2B 0.9900 .
C3 C18 1.515(11) .
C3 H3A 0.9900 .
C3 H3B 0.9900 .
C4 C21 1.456(11) .
C4 H4A 0.9900 .
C4 H4B 0.9900 .
C5 C12 1.456(10) .
C5 H5A 0.9900 .
C5 H5B 0.9900 .
C6 H6A 0.9800 .
C6 H6B 0.9800 .
C6 H6C 0.9800 .
C7 C28 1.472(11) .
C7 H7A 0.9900 .
C7 H7B 0.9900 .
C8 C15 1.470(12) .
C8 H8A 0.9900 .
C8 H8B 0.9900 .
C9 C16 1.474(10) .
C9 H9A 0.9900 .
C9 H9B 0.9900 .
C10 C37 1.58(3) .
C10 H10A 0.9900 .
C10 H10B 0.9900 .
C11 C22 1.540(11) .
C11 H11A 0.9900 .
C11 H11B 0.9900 .
C12 H12A 0.9800 .
C12 H12B 0.9800 .
C12 H12C 0.9800 .
C13 C23 1.388(11) .
C13 H13A 0.9900 .
C13 H13B 0.9900 .
C14 C30 1.415(13) .
C14 H14A 0.9900 .
C14 H14B 0.9900 .
C15 H15A 0.9800 .
C15 H15B 0.9800 .
C15 H15C 0.9800 .
C16 H16A 0.9800 .
C16 H16B 0.9800 .
C16 H16C 0.9800 .
C17 H17A 0.9800 .
C17 H17B 0.9800 .
C17 H17C 0.9800 .
C18 H18A 0.9800 .
C18 H18B 0.9800 .
C18 H18C 0.9800 .
C19 C34 1.425(18) .
C19 H19A 0.9900 .
C19 H19B 0.9900 .
C20 C31 1.489(13) .
C20 H20A 0.9900 .
C20 H20B 0.9900 .
C21 H21A 0.9800 .
C21 H21B 0.9800 .
C21 H21C 0.9800 .
C22 H22A 0.9800 .
C22 H22B 0.9800 .
C22 H22C 0.9800 .
C23 H23A 0.9800 .
C23 H23B 0.9800 .
C23 H23C 0.9800 .
C24 C32 1.387(14) .
C24 H24A 0.9900 .
C24 H24B 0.9900 .
C25 C33 1.471(14) .
C25 H25A 0.9900 .
C25 H25B 0.9900 .
C26 C36 1.437(13) .
C26 H26A 0.9900 .
C26 H26B 0.9900 .
C27 C41 1.496(15) .
C27 H27A 0.9900 .
C27 H27B 0.9900 .
C28 H28A 0.9800 .
C28 H28B 0.9800 .
C28 H28C 0.9800 .
C29 C42 1.44(3) .
C29 H29A 0.9900 .
C29 H29B 0.9900 .
C30 H30A 0.9800 .
C30 H30B 0.9800 .
C30 H30C 0.9800 .
C31 H31A 0.9800 .
C31 H31B 0.9800 .
C31 H31C 0.9800 .
C32 H32A 0.9800 .
C32 H32B 0.9800 .
C32 H32C 0.9800 .
C33 H33A 0.9800 .
C33 H33B 0.9800 .
C33 H33C 0.9800 .
C34 H34A 0.9800 .
C34 H34B 0.9800 .
C34 H34C 0.9800 .
C35 C43 1.468(14) .
C35 H35A 0.9800 .
C35 H35B 0.9800 .
C35 H35C 0.9800 .
C36 H36A 0.9800 .
C36 H36B 0.9800 .
C36 H36C 0.9800 .
C37 H37A 0.9800 .
C37 H37B 0.9800 .
C37 H37C 0.9800 .
C38 C40 1.459(16) .
C38 H38A 0.9900 .
C38 H38B 0.9900 .
C38' C40A 1.43(2) .
C38' H38C 0.9900 .
C38' H38D 0.9900 .
C39 C44 1.578(14) .
C39 H39A 0.9900 .
C39 H39B 0.9900 .
C39' C44A 1.576(19) .
C39' H39C 0.9900 .
C39' H39D 0.9900 .
C40 H40A 0.9800 .
C40 H40B 0.9800 .
C40 H40C 0.9800 .
C41 H41A 0.9800 .
C41 H41B 0.9800 .
C41 H41C 0.9800 .
C42 H42A 0.9800 .
C42 H42B 0.9800 .
C42 H42C 0.9800 .
C43 H43A 0.9900 .
C43 H43B 0.9900 .
C44 H44A 0.9800 .
C44 H44B 0.9800 .
C44 H44C 0.9800 .
C34A C19A 1.33(2) .
C34A H34D 0.9800 .
C34A H34E 0.9800 .
C34A H34F 0.9800 .
C37A C10A 1.58(3) .
C37A H37D 0.9800 .
C37A H37E 0.9800 .
C37A H37F 0.9800 .
C44A H44D 0.9800 .
C44A H44E 0.9800 .
C44A H44F 0.9800 .
C40A H40D 0.9800 .
C40A H40E 0.9800 .
C40A H40F 0.9800 .
C19A H19C 0.9900 .
C19A H19D 0.9900 .
C10A H10C 0.9900 .
C10A H10D 0.9900 .
C18A H18D 0.9800 .
C18A H18E 0.9800 .
C18A H18F 0.9800 .
C25A C33A 1.40(7) .
C25A H25C 0.9900 .
C25A H25D 0.9900 .
C33A H33D 0.9800 .
C33A H33E 0.9800 .
C33A H33F 0.9800 .
C43A C35A 1.47(2) .
C43A H43C 0.9900 .
C43A H43D 0.9900 .
C35A H35D 0.9800 .
C35A H35E 0.9800 .
C35A H35F 0.9800 .
C29A C42A 1.45(4) .
C29A H29C 0.9900 .
C29A H29D 0.9900 .
C42A H42D 0.9800 .
C42A H42E 0.9800 .
C42A H42F 0.9800 .

loop_
_platon_squeeze_void_nr
_platon_squeeze_void_average_x
_platon_squeeze_void_average_y
_platon_squeeze_void_average_z
_platon_squeeze_void_volume
_platon_squeeze_void_count_electrons
_platon_squeeze_void_content
1 0.000 0.000 -0.007 767 184 '7(C2 H6 O)'
2 0.500 0.500 0.066 767 184 '7(C2 H6 O)'
